data_4511683
loop_
_publ_author_name
'Sunatsuki, Yukinari'
'Fujita, Kunihiro'
'Maruyama, Hisashi'
'Suzuki, Takayoshi'
'Ishida, Hiroyuki'
'Kojima, Masaaki'
'Glaser, Robert'

_publ_section_title
;
 Chiral Crystal Structure of aP212121Kryptoracemate Iron(II) Complex with
 an Unsymmetric Azine Ligand and the Observation of Chiral Single Crystal
 Circular Dichroism
;
_journal_issue 8
_journal_name_full 'Crystal Growth &amp; Design'
_journal_page_first 3692
_journal_paper_doi 10.1021/cg500635q
_journal_volume 14
_journal_year 2014
_chemical_formula_moiety 'C44 H50 F24 Fe2 N20 O3 P4'
_chemical_formula_sum 'C44 H50 F24 Fe2 N20 O3 P4'
_chemical_formula_weight 1598.56
_space_group_IT_number 19
_symmetry_cell_setting orthorhombic
_symmetry_Int_Tables_number 19
_symmetry_space_group_name_Hall 'P 2ac 2ab'
_symmetry_space_group_name_H-M 'P 21 21 21'
_atom_sites_solution_hydrogens geom
_atom_sites_solution_primary direct
_atom_sites_solution_secondary difmap
_cell_angle_alpha 90.0000
_cell_angle_beta 90.0000
_cell_angle_gamma 90.0000
_cell_formula_units_Z 4
_cell_length_a 9.2876(4)
_cell_length_b 25.1207(9)
_cell_length_c 25.9555(9)
_cell_measurement_reflns_used 50347
_cell_measurement_temperature 193
_cell_measurement_theta_max 30.02
_cell_measurement_theta_min 3.14
_cell_volume 6055.7(4)
_computing_cell_refinement 'RAPID AUTO'
_computing_data_collection 'RAPID AUTO (Rigaku, ????)'
_computing_data_reduction 'RAPID AUTO'
_computing_molecular_graphics 'CrystalStructure 4.0'
_computing_publication_material 'CrystalStructure 4.0 (Rigaku, 2010)'
_computing_structure_refinement 'SHELXL97 (Sheldrick, 2008)'
_computing_structure_solution 'SIR2004 (Burla, et al., 2005)'
_diffrn_ambient_temperature 193
_diffrn_detector_area_resol_mean 10.000
_diffrn_measured_fraction_theta_full 0.998
_diffrn_measured_fraction_theta_max 0.998
_diffrn_measurement_device_type 'Rigaku R-AXIS RAPID'
_diffrn_measurement_method \w
_diffrn_radiation_type 'Mo K\a'
_diffrn_radiation_wavelength 0.71075
_diffrn_reflns_av_R_equivalents 0.0356
_diffrn_reflns_limit_h_max 12
_diffrn_reflns_limit_h_min -11
_diffrn_reflns_limit_k_max 32
_diffrn_reflns_limit_k_min -32
_diffrn_reflns_limit_l_max 33
_diffrn_reflns_limit_l_min -33
_diffrn_reflns_number 59482
_diffrn_reflns_theta_full 27.48
_diffrn_reflns_theta_max 27.48
_diffrn_standards_number 0
_exptl_absorpt_coefficient_mu 0.718
_exptl_absorpt_correction_T_max 0.806
_exptl_absorpt_correction_T_min 0.787
_exptl_absorpt_correction_type numerical
_exptl_absorpt_process_details 'NUMABS (Rigaku, 1999)'
_exptl_crystal_colour black
_exptl_crystal_density_diffrn 1.753
_exptl_crystal_density_method 'not measured'
_exptl_crystal_description unknown
_exptl_crystal_F_000 3224.00
_exptl_crystal_size_max 0.500
_exptl_crystal_size_mid 0.300
_exptl_crystal_size_min 0.300
_refine_diff_density_max 1.080
_refine_diff_density_min -0.800
_refine_ls_abs_structure_details 'Flack, H. D. (1983), Acta Cryst. A39, 876-881.  6209 Friedel Pairs'
_refine_ls_abs_structure_Flack 0.025(12)
_refine_ls_extinction_method none
_refine_ls_goodness_of_fit_ref 1.040
_refine_ls_hydrogen_treatment constr
_refine_ls_number_parameters 949
_refine_ls_number_reflns 13860
_refine_ls_number_restraints 4
_refine_ls_R_factor_gt 0.0443
_refine_ls_shift/su_max 0.001
_refine_ls_structure_factor_coef Fsqd
_refine_ls_weighting_details 'w = 1/[\s^2^(Fo^2^)+(0.0775P)^2^+3.0608P] where P=(Fo^2^+2Fc^2^)/3'
_refine_ls_weighting_scheme calc
_refine_ls_wR_factor_ref 0.1237
_reflns_number_gt 12855
_reflns_number_total 13860
_reflns_threshold_expression F^2^>2.0\s(F^2^)
_cod_data_source_file cg500635q_si_002.cif
_cod_data_source_block 080603m
_cod_depositor_comments 'Adding full bibliography for 4511683.cif.'
_cod_database_code 4511683

loop_
_symmetry_equiv_pos_site_id
_symmetry_equiv_pos_as_xyz
1 +X,+Y,+Z
2 1/2+X,1/2-Y,-Z
3 -X,1/2+Y,1/2-Z
4 1/2-X,-Y,1/2+Z

loop_
_atom_site_label
_atom_site_type_symbol
_atom_site_fract_x
_atom_site_fract_y
_atom_site_fract_z
_atom_site_U_iso_or_equiv
_atom_site_adp_type
_atom_site_occupancy
_atom_site_symmetry_multiplicity
_atom_site_calc_flag
_atom_site_refinement_flags
Fe(1) Fe 0.04913(4) 0.487861(15) 0.495202(14) 0.02401(9) Uani 1.0 4 d .
Fe(2) Fe -0.00101(4) 0.742243(14) 0.724345(14) 0.02144(9) Uani 1.0 4 d .
P(1) P 0.52956(14) 0.47627(7) 0.66309(6) 0.0772(5) Uani 1.0 4 d .
P(2) P 0.03930(14) 0.50662(4) 0.79315(5) 0.0577(3) Uani 1.0 4 d .
P(3) P -0.37166(11) 0.71288(4) 0.90039(4) 0.0403(2) Uani 1.0 4 d .
P(4) P -0.50607(16) 0.77617(6) 0.56817(5) 0.0670(4) Uani 1.0 4 d .
F(1) F 0.5677(7) 0.4576(2) 0.60663(17) 0.154(3) Uani 1.0 4 d .
F(2) F 0.6898(6) 0.4779(4) 0.6765(4) 0.278(6) Uani 1.0 4 d .
F(3) F 0.5276(4) 0.41690(14) 0.68443(13) 0.0870(10) Uani 1.0 4 d .
F(4) F 0.4833(8) 0.49559(17) 0.71935(14) 0.154(3) Uani 1.0 4 d .
F(5) F 0.3689(4) 0.47227(16) 0.64933(15) 0.0896(11) Uani 1.0 4 d .
F(6) F 0.5294(5) 0.53691(16) 0.64438(15) 0.1151(15) Uani 1.0 4 d .
F(7) F -0.0064(13) 0.4633(4) 0.7510(6) 0.130(5) Uani 0.568(9) 4 d .
F(8) F 0.1926(9) 0.4868(6) 0.7887(6) 0.126(6) Uani 0.568(9) 4 d .
F(9) F 0.0086(12) 0.4594(3) 0.8382(5) 0.117(4) Uani 0.568(9) 4 d .
F(10) F 0.0476(14) 0.5449(3) 0.8379(3) 0.103(4) Uani 0.568(9) 4 d .
F(11) F -0.1244(7) 0.5236(4) 0.8064(3) 0.108(3) Uani 0.568(9) 4 d .
F(12) F 0.036(2) 0.5473(4) 0.7533(3) 0.163(7) Uani 0.568(9) 4 d .
F(13) F -0.4515(3) 0.66770(11) 0.86837(11) 0.0684(8) Uani 1.0 4 d .
F(14) F -0.2229(3) 0.68158(11) 0.89619(10) 0.0582(6) Uani 1.0 4 d .
F(15) F -0.4083(4) 0.68279(14) 0.95215(11) 0.0833(10) Uani 1.0 4 d .
F(16) F -0.2913(4) 0.75834(12) 0.93190(13) 0.0796(9) Uani 1.0 4 d .
F(17) F -0.5215(3) 0.74447(12) 0.90565(11) 0.0680(8) Uani 1.0 4 d .
F(18) F -0.3379(4) 0.74169(12) 0.84752(11) 0.0704(8) Uani 1.0 4 d .
F(19) F -0.5396(7) 0.74331(16) 0.51808(16) 0.137(2) Uani 1.0 4 d .
F(20) F -0.3719(5) 0.74242(17) 0.58131(15) 0.1113(14) Uani 1.0 4 d .
F(21) F -0.6068(6) 0.7420(3) 0.6026(2) 0.164(3) Uani 1.0 4 d .
F(22) F -0.4738(4) 0.81072(14) 0.61916(10) 0.0807(9) Uani 1.0 4 d .
F(23) F -0.6406(6) 0.8157(3) 0.55729(18) 0.143(2) Uani 1.0 4 d .
F(24) F -0.4174(6) 0.81639(14) 0.53661(12) 0.1082(15) Uani 1.0 4 d .
F(25) F 0.1533(10) 0.5547(4) 0.7819(5) 0.114(5) Uani 0.432(9) 4 d .
F(26) F -0.0684(13) 0.5476(4) 0.7613(5) 0.097(5) Uani 0.432(9) 4 d .
F(27) F 0.0706(15) 0.5348(9) 0.8493(7) 0.171(9) Uani 0.432(9) 4 d .
F(28) F 0.0591(19) 0.4856(6) 0.7365(4) 0.123(6) Uani 0.432(9) 4 d .
F(29) F 0.1672(17) 0.4739(5) 0.8097(6) 0.106(7) Uani 0.432(9) 4 d .
F(30) F -0.0689(15) 0.4665(5) 0.8039(5) 0.121(5) Uani 0.432(9) 4 d .
O(1) O -0.4407(4) 0.29735(13) 0.49649(14) 0.0596(8) Uani 1.0 4 d .
O(2) O 0.5093(3) 0.92281(9) 0.69626(9) 0.0394(5) Uani 1.0 4 d .
O(3) O 0.8618(11) 0.3970(4) 0.6881(5) 0.225(5) Uani 1.0 4 d .
N(1) N -0.0442(3) 0.54056(10) 0.54141(9) 0.0289(5) Uani 1.0 4 d .
N(2) N 0.0934(3) 0.45456(10) 0.56135(9) 0.0295(6) Uani 1.0 4 d .
N(3) N 0.1748(4) 0.40953(10) 0.57458(10) 0.0341(6) Uani 1.0 4 d .
N(4) N 0.1449(3) 0.42922(9) 0.45671(9) 0.0265(5) Uani 1.0 4 d .
N(5) N 0.2526(3) 0.37648(11) 0.40112(11) 0.0356(6) Uani 1.0 4 d .
N(6) N 0.2357(3) 0.52587(9) 0.49536(9) 0.0279(5) Uani 1.0 4 d .
N(7) N 0.0181(3) 0.53500(9) 0.43628(9) 0.0306(6) Uani 1.0 4 d .
N(8) N -0.0985(4) 0.54363(11) 0.40352(11) 0.0362(6) Uani 1.0 4 d .
N(9) N -0.1429(3) 0.45385(10) 0.48513(10) 0.0293(6) Uani 1.0 4 d .
N(10) N -0.3402(4) 0.40459(12) 0.48433(12) 0.0417(7) Uani 1.0 4 d .
N(11) N 0.0866(3) 0.69027(9) 0.67635(9) 0.0263(5) Uani 1.0 4 d .
N(12) N -0.0557(3) 0.77644(9) 0.65978(9) 0.0267(5) Uani 1.0 4 d .
N(13) N -0.1410(3) 0.81967(10) 0.64744(10) 0.0322(6) Uani 1.0 4 d .
N(14) N -0.0882(3) 0.80104(9) 0.76480(9) 0.0255(5) Uani 1.0 4 d .
N(15) N -0.1716(4) 0.85852(11) 0.82172(11) 0.0372(7) Uani 1.0 4 d .
N(16) N -0.1866(3) 0.70390(9) 0.72647(9) 0.0249(5) Uani 1.0 4 d .
N(17) N 0.0393(3) 0.69449(9) 0.78193(9) 0.0260(5) Uani 1.0 4 d .
N(18) N 0.1630(3) 0.68561(10) 0.81164(10) 0.0321(6) Uani 1.0 4 d .
N(19) N 0.1896(3) 0.77770(9) 0.73143(9) 0.0258(5) Uani 1.0 4 d .
N(20) N 0.3809(3) 0.82951(11) 0.73052(11) 0.0342(6) Uani 1.0 4 d .
C(1) C -0.1151(4) 0.58512(13) 0.52919(14) 0.0373(8) Uani 1.0 4 d .
C(2) C -0.1836(4) 0.61625(15) 0.56604(17) 0.0456(9) Uani 1.0 4 d .
C(3) C -0.1782(4) 0.60097(16) 0.61678(17) 0.0503(10) Uani 1.0 4 d .
C(4) C -0.1027(5) 0.55668(15) 0.63037(14) 0.0440(9) Uani 1.0 4 d .
C(5) C -0.0367(4) 0.52628(12) 0.59228(11) 0.0333(7) Uani 1.0 4 d .
C(6) C 0.0439(4) 0.47915(12) 0.60123(11) 0.0351(7) Uani 1.0 4 d .
C(7) C 0.2347(4) 0.38388(12) 0.53773(13) 0.0357(7) Uani 1.0 4 d .
C(8) C 0.2262(4) 0.39115(12) 0.48291(13) 0.0323(7) Uani 1.0 4 d .
C(9) C 0.0925(4) 0.44395(14) 0.36194(12) 0.0382(8) Uani 1.0 4 d .
C(10) C 0.1626(4) 0.41817(12) 0.40698(11) 0.0294(6) Uani 1.0 4 d .
C(11) C 0.2921(4) 0.35863(13) 0.44766(14) 0.0375(8) Uani 1.0 4 d .
C(12) C 0.3537(4) 0.51724(12) 0.52505(11) 0.0309(7) Uani 1.0 4 d .
C(13) C 0.4780(4) 0.54708(14) 0.52057(13) 0.0379(8) Uani 1.0 4 d .
C(14) C 0.4850(5) 0.58875(16) 0.48543(14) 0.0456(9) Uani 1.0 4 d .
C(15) C 0.3638(5) 0.59759(15) 0.45477(14) 0.0432(8) Uani 1.0 4 d .
C(16) C 0.2444(4) 0.56540(12) 0.46010(12) 0.0317(7) Uani 1.0 4 d .
C(17) C 0.1196(4) 0.56977(13) 0.42837(13) 0.0356(7) Uani 1.0 4 d .
C(18) C -0.2102(4) 0.51348(13) 0.41060(13) 0.0356(7) Uani 1.0 4 d .
C(19) C -0.2359(4) 0.47176(13) 0.44657(12) 0.0328(7) Uani 1.0 4 d .
C(20) C -0.1619(5) 0.37875(17) 0.55034(15) 0.0504(10) Uani 1.0 4 d .
C(21) C -0.2107(4) 0.41316(13) 0.50716(13) 0.0371(7) Uani 1.0 4 d .
C(22) C -0.3569(4) 0.44086(14) 0.44632(14) 0.0407(8) Uani 1.0 4 d .
C(23) C 0.1620(4) 0.64612(12) 0.68705(13) 0.0346(7) Uani 1.0 4 d .
C(24) C 0.2294(4) 0.61583(14) 0.64875(16) 0.0436(9) Uani 1.0 4 d .
C(25) C 0.2167(5) 0.63163(16) 0.59775(16) 0.0479(9) Uani 1.0 4 d .
C(26) C 0.1386(4) 0.67652(14) 0.58600(13) 0.0411(8) Uani 1.0 4 d .
C(27) C 0.0735(4) 0.70462(12) 0.62550(11) 0.0314(7) Uani 1.0 4 d .
C(28) C -0.0118(4) 0.75138(12) 0.61828(11) 0.0332(7) Uani 1.0 4 d .
C(29) C -0.1927(4) 0.84553(12) 0.68596(12) 0.0325(7) Uani 1.0 4 d .
C(30) C -0.1734(4) 0.83893(12) 0.74027(12) 0.0291(6) Uani 1.0 4 d .
C(31) C -0.0083(5) 0.78966(13) 0.85766(11) 0.0373(7) Uani 1.0 4 d .
C(32) C -0.0871(4) 0.81457(12) 0.81416(11) 0.0310(7) Uani 1.0 4 d .
C(33) C -0.2255(4) 0.87455(12) 0.77576(14) 0.0349(7) Uani 1.0 4 d .
C(34) C -0.3059(4) 0.71189(12) 0.69844(12) 0.0299(6) Uani 1.0 4 d .
C(35) C -0.4268(4) 0.67981(14) 0.70266(13) 0.0355(7) Uani 1.0 4 d .
C(36) C -0.4266(4) 0.63777(14) 0.73650(14) 0.0397(8) Uani 1.0 4 d .
C(37) C -0.3062(4) 0.62922(13) 0.76672(14) 0.0369(7) Uani 1.0 4 d .
C(38) C -0.1907(4) 0.66366(11) 0.76146(11) 0.0283(6) Uani 1.0 4 d .
C(39) C -0.0605(4) 0.65952(11) 0.79158(11) 0.0291(6) Uani 1.0 4 d .
C(40) C 0.2702(4) 0.71683(12) 0.80278(12) 0.0336(7) Uani 1.0 4 d .
C(41) C 0.2890(4) 0.76037(12) 0.76807(12) 0.0306(6) Uani 1.0 4 d .
C(42) C 0.1931(5) 0.85347(16) 0.66793(17) 0.0481(10) Uani 1.0 4 d .
C(43) C 0.2488(4) 0.81959(13) 0.70933(12) 0.0314(7) Uani 1.0 4 d .
C(44) C 0.4062(4) 0.79239(13) 0.76710(14) 0.0383(7) Uani 1.0 4 d .
H(1) H -0.1188 0.5959 0.4941 0.0448 Uiso 1.0 4 calc R
H(45) H -0.3806 0.2885 0.4739 0.1053 Uiso 1.0 4 calc R
H(2) H -0.2335 0.6477 0.5563 0.0547 Uiso 1.0 4 calc R
H(46) H -0.4475 0.2726 0.5182 0.0854 Uiso 1.0 4 calc R
H(3) H -0.2269 0.6212 0.6423 0.0603 Uiso 1.0 4 calc R
H(47) H 0.5099 0.9430 0.7220 0.0535 Uiso 1.0 4 calc R
H(4) H -0.0952 0.5466 0.6655 0.0527 Uiso 1.0 4 calc R
H(48) H 0.4554 0.9326 0.6721 0.0781 Uiso 1.0 4 calc R
H(10) H 0.2808 0.3631 0.3715 0.0428 Uiso 1.0 4 calc R
H(5) H 0.0607 0.4663 0.6351 0.0421 Uiso 1.0 4 calc R
H(6) H 0.2946 0.3553 0.5484 0.0428 Uiso 1.0 4 calc R
H(7) H 0.1317 0.4799 0.3574 0.0459 Uiso 1.0 4 calc R
H(8) H -0.0116 0.4461 0.3678 0.0459 Uiso 1.0 4 calc R
H(9) H 0.1112 0.4229 0.3309 0.0459 Uiso 1.0 4 calc R
H(21) H -0.4026 0.3797 0.4928 0.0500 Uiso 1.0 4 calc R
H(11) H 0.3535 0.3293 0.4548 0.0450 Uiso 1.0 4 calc R
H(12) H 0.3507 0.4895 0.5499 0.0371 Uiso 1.0 4 calc R
H(13) H 0.5589 0.5391 0.5416 0.0455 Uiso 1.0 4 calc R
H(14) H 0.5687 0.6103 0.4824 0.0547 Uiso 1.0 4 calc R
H(32) H -0.1883 0.8739 0.8516 0.0447 Uiso 1.0 4 calc R
H(15A) H 0.3635 0.6257 0.4303 0.0518 Uiso 1.0 4 calc R
H(16) H 0.1110 0.5966 0.4028 0.0428 Uiso 1.0 4 calc R
H(17) H -0.2882 0.5204 0.3879 0.0427 Uiso 1.0 4 calc R
H(43) H 0.4394 0.8556 0.7218 0.0410 Uiso 1.0 4 calc R
H(18) H -0.1509 0.4003 0.5816 0.0605 Uiso 1.0 4 calc R
H(19) H -0.0692 0.3625 0.5415 0.0605 Uiso 1.0 4 calc R
H(20) H -0.2333 0.3507 0.5565 0.0605 Uiso 1.0 4 calc R
H(22) H -0.4371 0.4442 0.4238 0.0488 Uiso 1.0 4 calc R
H(23) H 0.1700 0.6350 0.7219 0.0415 Uiso 1.0 4 calc R
H(24) H 0.2829 0.5849 0.6575 0.0523 Uiso 1.0 4 calc R
H(25) H 0.2616 0.6116 0.5712 0.0574 Uiso 1.0 4 calc R
H(26) H 0.1295 0.6881 0.5513 0.0493 Uiso 1.0 4 calc R
H(27) H -0.0358 0.7638 0.5848 0.0398 Uiso 1.0 4 calc R
H(28) H -0.2547 0.8741 0.6767 0.0390 Uiso 1.0 4 calc R
H(29) H -0.0288 0.7514 0.8584 0.0448 Uiso 1.0 4 calc R
H(30) H -0.0394 0.8059 0.8901 0.0448 Uiso 1.0 4 calc R
H(31) H 0.0954 0.7952 0.8531 0.0448 Uiso 1.0 4 calc R
H(33) H -0.2865 0.9042 0.7694 0.0419 Uiso 1.0 4 calc R
H(34) H -0.3077 0.7407 0.6747 0.0358 Uiso 1.0 4 calc R
H(35) H -0.5095 0.6869 0.6822 0.0426 Uiso 1.0 4 calc R
H(36) H -0.5078 0.6150 0.7391 0.0477 Uiso 1.0 4 calc R
H(37) H -0.3027 0.6005 0.7905 0.0443 Uiso 1.0 4 calc R
H(38) H -0.0483 0.6327 0.8170 0.0349 Uiso 1.0 4 calc R
H(39) H 0.3526 0.7095 0.8233 0.0403 Uiso 1.0 4 calc R
H(40) H 0.0963 0.8659 0.6770 0.0577 Uiso 1.0 4 calc R
H(41) H 0.1889 0.8330 0.6358 0.0577 Uiso 1.0 4 calc R
H(42) H 0.2569 0.8842 0.6633 0.0577 Uiso 1.0 4 calc R
H(44) H 0.4898 0.7894 0.7880 0.0459 Uiso 1.0 4 calc R

loop_
_atom_site_aniso_label
_atom_site_aniso_U_11
_atom_site_aniso_U_22
_atom_site_aniso_U_33
_atom_site_aniso_U_12
_atom_site_aniso_U_13
_atom_site_aniso_U_23
Fe(1) 0.0314(2) 0.02288(17) 0.01772(17) 0.00104(16) -0.00042(15) -0.00061(14)
Fe(2) 0.02783(19) 0.02000(16) 0.01649(16) -0.00002(15) -0.00052(15) 0.00068(13)
P(1) 0.0526(7) 0.1084(11) 0.0707(8) -0.0243(8) -0.0149(6) 0.0516(8)
P(2) 0.0639(7) 0.0352(5) 0.0739(8) 0.0073(5) 0.0047(6) -0.0090(5)
P(3) 0.0419(5) 0.0404(5) 0.0388(5) -0.0008(4) -0.0012(4) -0.0015(4)
P(4) 0.0734(8) 0.0773(8) 0.0502(6) -0.0308(7) -0.0225(6) 0.0250(6)
F(1) 0.179(5) 0.174(5) 0.110(3) 0.114(4) 0.071(4) 0.082(4)
F(2) 0.094(3) 0.376(10) 0.365(10) -0.132(5) -0.127(5) 0.302(9)
F(3) 0.077(2) 0.093(2) 0.091(3) 0.0077(18) 0.0148(18) 0.0442(18)
F(4) 0.294(8) 0.108(3) 0.061(2) -0.063(4) -0.050(4) 0.024(2)
F(5) 0.0592(17) 0.112(3) 0.097(3) -0.0164(19) -0.0176(17) 0.017(2)
F(6) 0.134(4) 0.109(3) 0.103(3) -0.044(3) -0.028(3) 0.060(3)
F(7) 0.134(9) 0.066(5) 0.188(12) 0.043(5) -0.086(8) -0.069(6)
F(8) 0.043(4) 0.164(11) 0.171(12) -0.015(5) 0.017(6) -0.106(9)
F(9) 0.134(8) 0.061(4) 0.156(9) 0.025(5) 0.020(7) 0.042(5)
F(10) 0.218(12) 0.046(3) 0.046(3) 0.046(5) -0.033(5) -0.012(3)
F(11) 0.075(4) 0.162(8) 0.087(5) 0.066(5) 0.016(4) 0.021(5)
F(12) 0.33(3) 0.094(6) 0.060(5) 0.044(10) 0.065(9) 0.029(4)
F(13) 0.0623(15) 0.0667(16) 0.0763(18) -0.0111(14) -0.0035(14) -0.0224(14)
F(14) 0.0494(13) 0.0674(15) 0.0578(15) 0.0154(12) 0.0001(11) -0.0006(12)
F(15) 0.093(3) 0.101(3) 0.0563(17) 0.0094(19) 0.0168(16) 0.0264(16)
F(16) 0.0745(19) 0.0635(16) 0.101(3) -0.0014(15) -0.0192(17) -0.0369(16)
F(17) 0.0523(15) 0.0856(18) 0.0660(16) 0.0203(14) -0.0068(12) -0.0187(14)
F(18) 0.0782(18) 0.0694(16) 0.0635(17) 0.0043(16) 0.0061(14) 0.0209(14)
F(19) 0.212(6) 0.099(3) 0.099(3) -0.039(4) -0.095(4) -0.002(3)
F(20) 0.138(4) 0.114(3) 0.082(3) 0.040(3) -0.040(3) -0.018(3)
F(21) 0.147(5) 0.191(5) 0.154(5) -0.123(4) -0.033(4) 0.081(4)
F(22) 0.085(3) 0.112(3) 0.0447(14) -0.018(2) 0.0027(14) 0.0042(15)
F(23) 0.118(4) 0.201(5) 0.110(4) 0.033(4) -0.040(3) 0.048(4)
F(24) 0.188(5) 0.088(3) 0.0488(16) -0.034(3) 0.026(3) 0.0075(15)
F(25) 0.082(6) 0.091(6) 0.168(11) -0.046(5) -0.060(7) 0.083(7)
F(26) 0.112(8) 0.084(6) 0.094(8) 0.049(6) -0.039(7) -0.054(6)
F(27) 0.068(6) 0.32(3) 0.128(12) 0.003(10) 0.024(8) -0.140(13)
F(28) 0.192(15) 0.124(10) 0.053(5) -0.004(10) -0.040(7) -0.004(6)
F(29) 0.153(15) 0.049(5) 0.116(11) 0.053(7) -0.070(10) -0.020(5)
F(30) 0.133(11) 0.122(9) 0.109(8) -0.091(9) 0.017(8) 0.003(8)
O(1) 0.0505(16) 0.0569(17) 0.071(2) 0.0000(15) 0.0089(17) 0.0265(16)
O(2) 0.0440(14) 0.0388(12) 0.0354(13) -0.0066(12) -0.0055(12) 0.0055(10)
O(3) 0.171(8) 0.187(8) 0.316(13) 0.048(7) 0.031(9) -0.021(9)
N(1) 0.0309(12) 0.0303(12) 0.0254(12) -0.0043(11) 0.0020(10) -0.0056(10)
N(2) 0.0380(14) 0.0267(12) 0.0238(12) -0.0073(11) -0.0011(11) 0.0026(10)
N(3) 0.0445(16) 0.0303(13) 0.0277(13) -0.0038(12) -0.0075(12) 0.0085(11)
N(4) 0.0301(13) 0.0270(12) 0.0223(12) -0.0008(10) -0.0009(10) -0.0024(10)
N(5) 0.0384(15) 0.0352(13) 0.0333(14) 0.0019(12) 0.0019(12) -0.0118(11)
N(6) 0.0404(14) 0.0228(10) 0.0206(11) 0.0008(10) 0.0034(11) -0.0019(9)
N(7) 0.0386(15) 0.0289(12) 0.0242(11) 0.0022(12) -0.0018(11) 0.0000(9)
N(8) 0.0432(16) 0.0364(14) 0.0290(13) 0.0015(13) -0.0086(12) 0.0083(11)
N(9) 0.0354(14) 0.0267(11) 0.0258(12) -0.0003(11) 0.0023(10) 0.0001(10)
N(10) 0.0430(17) 0.0435(16) 0.0385(16) -0.0065(14) -0.0032(13) 0.0071(13)
N(11) 0.0270(12) 0.0260(11) 0.0259(12) -0.0020(10) 0.0007(10) -0.0033(9)
N(12) 0.0321(12) 0.0275(11) 0.0205(11) -0.0051(11) -0.0020(10) 0.0013(9)
N(13) 0.0391(14) 0.0301(12) 0.0273(13) -0.0008(12) -0.0063(11) 0.0055(10)
N(14) 0.0352(13) 0.0209(10) 0.0206(11) -0.0027(10) 0.0011(10) -0.0005(9)
N(15) 0.0508(17) 0.0317(13) 0.0293(14) 0.0009(13) 0.0046(13) -0.0101(11)
N(16) 0.0317(12) 0.0227(10) 0.0203(11) -0.0014(10) 0.0030(10) -0.0024(9)
N(17) 0.0347(13) 0.0220(10) 0.0214(11) 0.0017(10) -0.0034(10) 0.0017(9)
N(18) 0.0373(15) 0.0308(12) 0.0280(13) 0.0006(12) -0.0067(11) 0.0063(10)
N(19) 0.0324(12) 0.0241(11) 0.0209(11) 0.0015(10) 0.0001(10) 0.0017(9)
N(20) 0.0341(14) 0.0338(13) 0.0347(14) -0.0055(12) -0.0049(12) 0.0065(11)
C(1) 0.0360(17) 0.0342(16) 0.0417(18) -0.0015(15) -0.0015(15) -0.0104(14)
C(2) 0.0354(17) 0.0389(18) 0.063(3) 0.0022(15) 0.0012(17) -0.0195(17)
C(3) 0.0397(19) 0.051(2) 0.061(3) -0.0083(18) 0.0249(18) -0.0301(19)
C(4) 0.047(2) 0.050(2) 0.0346(18) -0.0205(18) 0.0180(15) -0.0151(15)
C(5) 0.0408(17) 0.0347(15) 0.0244(14) -0.0137(14) 0.0060(12) -0.0076(12)
C(6) 0.0462(18) 0.0389(16) 0.0200(13) -0.0150(15) 0.0016(13) 0.0005(12)
C(7) 0.0449(18) 0.0270(14) 0.0352(17) 0.0004(14) -0.0065(14) 0.0048(13)
C(8) 0.0366(16) 0.0263(14) 0.0339(16) 0.0045(13) -0.0034(13) -0.0026(12)
C(9) 0.048(2) 0.0440(18) 0.0226(15) 0.0042(16) 0.0006(13) -0.0064(13)
C(10) 0.0340(16) 0.0312(14) 0.0230(14) -0.0060(13) 0.0016(12) -0.0048(11)
C(11) 0.0390(18) 0.0300(15) 0.0435(19) 0.0044(14) -0.0026(15) -0.0054(14)
C(12) 0.0381(16) 0.0302(14) 0.0244(14) -0.0001(13) -0.0006(12) 0.0011(12)
C(13) 0.0328(18) 0.0461(18) 0.0349(16) 0.0005(15) -0.0025(13) 0.0038(14)
C(14) 0.0400(19) 0.056(2) 0.0409(19) -0.0131(18) -0.0018(15) 0.0112(16)
C(15) 0.051(2) 0.0435(18) 0.0351(18) -0.0153(17) -0.0048(16) 0.0107(15)
C(16) 0.0396(17) 0.0306(14) 0.0250(14) -0.0017(14) 0.0004(13) 0.0029(12)
C(17) 0.0469(19) 0.0305(15) 0.0295(15) -0.0007(15) 0.0001(14) 0.0063(12)
C(18) 0.0352(16) 0.0361(15) 0.0356(16) 0.0034(15) -0.0076(13) 0.0033(14)
C(19) 0.0355(16) 0.0351(15) 0.0276(15) 0.0037(14) -0.0034(13) -0.0004(12)
C(20) 0.055(3) 0.054(3) 0.042(2) -0.019(2) -0.0113(18) 0.0152(18)
C(21) 0.0447(19) 0.0345(15) 0.0321(16) -0.0056(15) -0.0008(15) 0.0026(13)
C(22) 0.0391(18) 0.0459(19) 0.0371(18) -0.0021(16) -0.0052(15) 0.0055(15)
C(23) 0.0372(17) 0.0279(14) 0.0387(18) 0.0001(13) 0.0023(14) -0.0070(13)
C(24) 0.0364(17) 0.0338(16) 0.061(3) 0.0041(15) 0.0062(17) -0.0180(16)
C(25) 0.046(2) 0.0459(19) 0.051(3) -0.0033(17) 0.0109(18) -0.0255(18)
C(26) 0.048(2) 0.0447(18) 0.0308(16) -0.0115(16) 0.0098(15) -0.0137(14)
C(27) 0.0382(17) 0.0339(15) 0.0220(13) -0.0064(14) 0.0032(12) -0.0052(12)
C(28) 0.0428(17) 0.0365(15) 0.0203(13) -0.0062(15) 0.0006(12) -0.0019(11)
C(29) 0.0383(17) 0.0302(14) 0.0290(16) 0.0023(14) -0.0066(13) 0.0064(12)
C(30) 0.0318(15) 0.0275(13) 0.0281(14) 0.0021(13) -0.0021(12) 0.0012(12)
C(31) 0.0474(18) 0.0398(16) 0.0248(14) -0.0017(16) -0.0038(14) -0.0048(12)
C(32) 0.0386(17) 0.0314(14) 0.0230(14) -0.0003(13) 0.0008(12) -0.0050(11)
C(33) 0.0375(16) 0.0279(14) 0.0393(17) 0.0086(13) 0.0025(15) 0.0001(13)
C(34) 0.0326(15) 0.0303(14) 0.0268(14) -0.0014(13) -0.0025(12) 0.0010(11)
C(35) 0.0290(16) 0.0434(17) 0.0341(16) -0.0015(14) -0.0019(13) -0.0006(14)
C(36) 0.0372(18) 0.0399(16) 0.0421(19) -0.0109(15) 0.0049(15) -0.0016(14)
C(37) 0.0403(18) 0.0331(15) 0.0372(18) -0.0038(14) 0.0040(14) 0.0040(13)
C(38) 0.0329(15) 0.0255(13) 0.0266(14) -0.0014(13) 0.0027(12) 0.0005(11)
C(39) 0.0365(15) 0.0223(12) 0.0286(14) 0.0000(13) 0.0001(13) 0.0041(11)
C(40) 0.0367(16) 0.0336(15) 0.0306(15) 0.0035(14) -0.0065(13) 0.0037(13)
C(41) 0.0299(15) 0.0337(14) 0.0281(15) -0.0023(13) -0.0049(12) -0.0005(12)
C(42) 0.0421(19) 0.048(2) 0.054(3) -0.0153(17) -0.0112(17) 0.0243(18)
C(43) 0.0311(16) 0.0334(15) 0.0297(15) 0.0015(13) 0.0015(12) 0.0012(12)
C(44) 0.0361(17) 0.0381(16) 0.0406(18) -0.0003(15) -0.0042(14) 0.0076(14)

loop_
_atom_type_symbol
_atom_type_description
_atom_type_scat_dispersion_real
_atom_type_scat_dispersion_imag
_atom_type_scat_source
C C 0.0033 0.0016
;
International Tables for Crystallography
(1992, Vol. C, Tables 4.2.6.8 and 6.1.1.4)
;
H H 0.0000 0.0000
;
International Tables for Crystallography
(1992, Vol. C, Table 6.1.1.4)
;
F F 0.0171 0.0103
;
International Tables for Crystallography
(1992, Vol. C, Tables 4.2.6.8 and 6.1.1.4)
;
Fe Fe 0.3463 0.8444
;
International Tables for Crystallography
(1992, Vol. C, Tables 4.2.6.8 and 6.1.1.4)
;
N N 0.0061 0.0033
;
International Tables for Crystallography
(1992, Vol. C, Tables 4.2.6.8 and 6.1.1.4)
;
O O 0.0106 0.0060
;
International Tables for Crystallography
(1992, Vol. C, Tables 4.2.6.8 and 6.1.1.4)
;
P P 0.1023 0.0942
;
International Tables for Crystallography
(1992, Vol. C, Tables 4.2.6.8 and 6.1.1.4)
;

loop_
_geom_angle_atom_site_label_1
_geom_angle_atom_site_label_2
_geom_angle_atom_site_label_3
_geom_angle
_geom_angle_publ_flag
N(1) Fe(1) N(2) 81.17(11) yes
N(1) Fe(1) N(4) 172.77(10) yes
N(1) Fe(1) N(6) 93.40(11) yes
N(1) Fe(1) N(7) 90.25(10) yes
N(1) Fe(1) N(9) 88.54(11) yes
N(2) Fe(1) N(4) 91.73(11) yes
N(2) Fe(1) N(6) 91.18(11) yes
N(2) Fe(1) N(7) 167.85(11) yes
N(2) Fe(1) N(9) 96.88(11) yes
N(4) Fe(1) N(6) 88.09(10) yes
N(4) Fe(1) N(7) 96.97(10) yes
N(4) Fe(1) N(9) 90.97(11) yes
N(6) Fe(1) N(7) 80.69(11) yes
N(6) Fe(1) N(9) 171.91(11) yes
N(7) Fe(1) N(9) 91.45(11) yes
N(11) Fe(2) N(12) 81.77(10) yes
N(11) Fe(2) N(14) 172.47(10) yes
N(11) Fe(2) N(16) 93.14(10) yes
N(11) Fe(2) N(17) 89.87(10) yes
N(11) Fe(2) N(19) 89.29(10) yes
N(12) Fe(2) N(14) 91.18(10) yes
N(12) Fe(2) N(16) 90.65(11) yes
N(12) Fe(2) N(17) 167.99(10) yes
N(12) Fe(2) N(19) 96.54(10) yes
N(14) Fe(2) N(16) 89.55(10) yes
N(14) Fe(2) N(17) 97.49(10) yes
N(14) Fe(2) N(19) 88.90(10) yes
N(16) Fe(2) N(17) 81.17(11) yes
N(16) Fe(2) N(19) 172.67(10) yes
N(17) Fe(2) N(19) 91.93(11) yes
F(1) P(1) F(2) 90.0(4) yes
F(1) P(1) F(3) 92.7(3) yes
F(1) P(1) F(4) 177.3(4) yes
F(1) P(1) F(5) 89.0(3) yes
F(1) P(1) F(6) 90.1(3) yes
F(2) P(1) F(3) 87.6(4) yes
F(2) P(1) F(4) 92.7(5) yes
F(2) P(1) F(5) 177.8(4) yes
F(2) P(1) F(6) 92.5(4) yes
F(3) P(1) F(4) 87.9(2) yes
F(3) P(1) F(5) 90.5(2) yes
F(3) P(1) F(6) 177.2(3) yes
F(4) P(1) F(5) 88.3(3) yes
F(4) P(1) F(6) 89.3(3) yes
F(5) P(1) F(6) 89.5(3) yes
F(7) P(2) F(8) 88.5(7) yes
F(7) P(2) F(9) 87.2(6) yes
F(7) P(2) F(10) 166.5(7) yes
F(7) P(2) F(11) 94.3(6) yes
F(7) P(2) F(12) 89.2(6) yes
F(8) P(2) F(9) 88.9(7) yes
F(8) P(2) F(10) 102.7(7) yes
F(8) P(2) F(11) 171.2(6) yes
F(8) P(2) F(12) 101.4(9) yes
F(9) P(2) F(10) 85.6(5) yes
F(9) P(2) F(11) 83.0(5) yes
F(9) P(2) F(12) 169.0(9) yes
F(10) P(2) F(11) 73.5(6) yes
F(10) P(2) F(12) 95.8(5) yes
F(11) P(2) F(12) 86.9(8) yes
F(25) P(2) F(26) 80.9(6) yes
F(25) P(2) F(27) 74.1(8) yes
F(25) P(2) F(28) 90.3(8) yes
F(25) P(2) F(29) 86.8(6) yes
F(25) P(2) F(30) 176.3(6) yes
F(26) P(2) F(27) 106.3(8) yes
F(26) P(2) F(28) 79.2(7) yes
F(26) P(2) F(29) 163.2(7) yes
F(26) P(2) F(30) 96.3(7) yes
F(27) P(2) F(28) 162.0(8) yes
F(27) P(2) F(29) 81.0(8) yes
F(27) P(2) F(30) 104.5(8) yes
F(28) P(2) F(29) 89.5(8) yes
F(28) P(2) F(30) 91.6(8) yes
F(29) P(2) F(30) 96.4(8) yes
F(13) P(3) F(14) 90.92(15) yes
F(13) P(3) F(15) 90.15(17) yes
F(13) P(3) F(16) 179.43(18) yes
F(13) P(3) F(17) 89.60(16) yes
F(13) P(3) F(18) 88.02(16) yes
F(14) P(3) F(15) 90.51(17) yes
F(14) P(3) F(16) 89.01(16) yes
F(14) P(3) F(17) 179.05(16) yes
F(14) P(3) F(18) 89.70(16) yes
F(15) P(3) F(16) 90.42(18) yes
F(15) P(3) F(17) 88.70(18) yes
F(15) P(3) F(18) 178.16(18) yes
F(16) P(3) F(17) 90.47(16) yes
F(16) P(3) F(18) 91.41(17) yes
F(17) P(3) F(18) 91.11(16) yes
F(19) P(4) F(20) 93.1(3) yes
F(19) P(4) F(21) 93.8(3) yes
F(19) P(4) F(22) 178.9(3) yes
F(19) P(4) F(23) 91.5(3) yes
F(19) P(4) F(24) 90.6(3) yes
F(20) P(4) F(21) 93.2(3) yes
F(20) P(4) F(22) 88.0(2) yes
F(20) P(4) F(23) 175.0(3) yes
F(20) P(4) F(24) 92.6(3) yes
F(21) P(4) F(22) 86.4(3) yes
F(21) P(4) F(23) 88.6(3) yes
F(21) P(4) F(24) 172.5(3) yes
F(22) P(4) F(23) 87.5(3) yes
F(22) P(4) F(24) 89.08(19) yes
F(23) P(4) F(24) 85.2(3) yes
P(2) F(10) F(11) 55.8(5) yes
P(2) F(11) F(10) 50.7(4) yes
Fe(1) N(1) C(1) 129.1(3) yes
Fe(1) N(1) C(5) 112.7(2) yes
C(1) N(1) C(5) 118.2(3) yes
Fe(1) N(2) N(3) 132.35(19) yes
Fe(1) N(2) C(6) 115.2(3) yes
N(3) N(2) C(6) 112.4(3) yes
N(2) N(3) C(7) 117.2(3) yes
Fe(1) N(4) C(8) 120.3(2) yes
Fe(1) N(4) C(10) 134.2(2) yes
C(8) N(4) C(10) 105.3(3) yes
C(10) N(5) C(11) 109.1(3) yes
Fe(1) N(6) C(12) 129.1(2) yes
Fe(1) N(6) C(16) 113.9(3) yes
C(12) N(6) C(16) 117.0(3) yes
Fe(1) N(7) N(8) 133.3(2) yes
Fe(1) N(7) C(17) 115.0(3) yes
N(8) N(7) C(17) 111.2(3) yes
N(7) N(8) C(18) 116.4(3) yes
Fe(1) N(9) C(19) 120.6(2) yes
Fe(1) N(9) C(21) 134.1(3) yes
C(19) N(9) C(21) 105.2(3) yes
C(21) N(10) C(22) 108.2(3) yes
Fe(2) N(11) C(23) 129.0(2) yes
Fe(2) N(11) C(27) 113.27(19) yes
C(23) N(11) C(27) 117.5(3) yes
Fe(2) N(12) N(13) 133.99(19) yes
Fe(2) N(12) C(28) 114.4(2) yes
N(13) N(12) C(28) 111.4(3) yes
N(12) N(13) C(29) 115.5(3) yes
Fe(2) N(14) C(30) 119.9(2) yes
Fe(2) N(14) C(32) 134.3(2) yes
C(30) N(14) C(32) 105.7(3) yes
C(32) N(15) C(33) 109.0(3) yes
Fe(2) N(16) C(34) 129.3(2) yes
Fe(2) N(16) C(38) 113.9(2) yes
C(34) N(16) C(38) 116.8(3) yes
Fe(2) N(17) N(18) 132.5(2) yes
Fe(2) N(17) C(39) 115.2(2) yes
N(18) N(17) C(39) 111.7(3) yes
N(17) N(18) C(40) 116.0(3) yes
Fe(2) N(19) C(41) 120.79(19) yes
Fe(2) N(19) C(43) 133.5(3) yes
C(41) N(19) C(43) 105.6(3) yes
C(43) N(20) C(44) 108.2(3) yes
N(1) C(1) C(2) 122.2(4) yes
C(1) C(2) C(3) 119.1(4) yes
C(2) C(3) C(4) 119.7(4) yes
C(3) C(4) C(5) 119.4(4) yes
N(1) C(5) C(4) 121.2(3) yes
N(1) C(5) C(6) 113.8(3) yes
C(4) C(5) C(6) 125.0(3) yes
N(2) C(6) C(5) 117.1(3) yes
N(3) C(7) C(8) 130.7(3) yes
N(4) C(8) C(7) 126.8(3) yes
N(4) C(8) C(11) 108.9(3) yes
C(7) C(8) C(11) 124.1(3) yes
N(4) C(10) N(5) 110.3(3) yes
N(4) C(10) C(9) 128.2(3) yes
N(5) C(10) C(9) 121.4(3) yes
N(5) C(11) C(8) 106.3(3) yes
N(6) C(12) C(13) 122.7(3) yes
C(12) C(13) C(14) 120.2(4) yes
C(13) C(14) C(15) 117.1(4) yes
C(14) C(15) C(16) 119.9(4) yes
N(6) C(16) C(15) 123.1(3) yes
N(6) C(16) C(17) 113.5(3) yes
C(15) C(16) C(17) 123.4(3) yes
N(7) C(17) C(16) 116.5(3) yes
N(8) C(18) C(19) 131.0(4) yes
N(9) C(19) C(18) 127.1(3) yes
N(9) C(19) C(22) 109.2(3) yes
C(18) C(19) C(22) 123.6(3) yes
N(9) C(21) N(10) 110.7(3) yes
N(9) C(21) C(20) 128.8(4) yes
N(10) C(21) C(20) 120.5(4) yes
N(10) C(22) C(19) 106.6(4) yes
N(11) C(23) C(24) 122.4(3) yes
C(23) C(24) C(25) 119.0(4) yes
C(24) C(25) C(26) 119.4(4) yes
C(25) C(26) C(27) 119.0(4) yes
N(11) C(27) C(26) 122.6(3) yes
N(11) C(27) C(28) 113.0(3) yes
C(26) C(27) C(28) 124.4(3) yes
N(12) C(28) C(27) 117.3(3) yes
N(13) C(29) C(30) 131.4(3) yes
N(14) C(30) C(29) 127.0(3) yes
N(14) C(30) C(33) 109.8(3) yes
C(29) C(30) C(33) 122.8(3) yes
N(14) C(32) N(15) 109.9(3) yes
N(14) C(32) C(31) 129.1(3) yes
N(15) C(32) C(31) 120.9(3) yes
N(15) C(33) C(30) 105.5(3) yes
N(16) C(34) C(35) 122.6(3) yes
C(34) C(35) C(36) 119.7(4) yes
C(35) C(36) C(37) 118.9(4) yes
C(36) C(37) C(38) 118.3(3) yes
N(16) C(38) C(37) 123.5(3) yes
N(16) C(38) C(39) 113.1(3) yes
C(37) C(38) C(39) 123.4(3) yes
N(17) C(39) C(38) 116.3(3) yes
N(18) C(40) C(41) 132.4(3) yes
N(19) C(41) C(40) 126.0(3) yes
N(19) C(41) C(44) 109.5(3) yes
C(40) C(41) C(44) 124.4(3) yes
N(19) C(43) N(20) 110.2(3) yes
N(19) C(43) C(42) 129.4(3) yes
N(20) C(43) C(42) 120.4(3) yes
N(20) C(44) C(41) 106.4(3) yes
H(45) O(1) H(46) 108.718 no
H(47) O(2) H(48) 114.979 no
C(10) N(5) H(10) 125.420 no
C(11) N(5) H(10) 125.431 no
C(21) N(10) H(21) 125.874 no
C(22) N(10) H(21) 125.887 no
C(32) N(15) H(32) 125.510 no
C(33) N(15) H(32) 125.499 no
C(43) N(20) H(43) 125.884 no
C(44) N(20) H(43) 125.877 no
N(1) C(1) H(1) 118.873 no
C(2) C(1) H(1) 118.890 no
C(1) C(2) H(2) 120.451 no
C(3) C(2) H(2) 120.454 no
C(2) C(3) H(3) 120.141 no
C(4) C(3) H(3) 120.128 no
C(3) C(4) H(4) 120.279 no
C(5) C(4) H(4) 120.295 no
N(2) C(6) H(5) 121.441 no
C(5) C(6) H(5) 121.445 no
N(3) C(7) H(6) 114.654 no
C(8) C(7) H(6) 114.644 no
C(10) C(9) H(7) 109.469 no
C(10) C(9) H(8) 109.470 no
C(10) C(9) H(9) 109.472 no
H(7) C(9) H(8) 109.469 no
H(7) C(9) H(9) 109.474 no
H(8) C(9) H(9) 109.473 no
N(5) C(11) H(11) 126.880 no
C(8) C(11) H(11) 126.850 no
N(6) C(12) H(12) 118.648 no
C(13) C(12) H(12) 118.650 no
C(12) C(13) H(13) 119.895 no
C(14) C(13) H(13) 119.888 no
C(13) C(14) H(14) 121.445 no
C(15) C(14) H(14) 121.450 no
C(14) C(15) H(15A) 120.071 no
C(16) C(15) H(15A) 120.073 no
N(7) C(17) H(16) 121.754 no
C(16) C(17) H(16) 121.772 no
N(8) C(18) H(17) 114.485 no
C(19) C(18) H(17) 114.495 no
C(21) C(20) H(18) 109.479 no
C(21) C(20) H(19) 109.462 no
C(21) C(20) H(20) 109.471 no
H(18) C(20) H(19) 109.475 no
H(18) C(20) H(20) 109.475 no
H(19) C(20) H(20) 109.465 no
N(10) C(22) H(22) 126.706 no
C(19) C(22) H(22) 126.715 no
N(11) C(23) H(23) 118.800 no
C(24) C(23) H(23) 118.784 no
C(23) C(24) H(24) 120.524 no
C(25) C(24) H(24) 120.501 no
C(24) C(25) H(25) 120.298 no
C(26) C(25) H(25) 120.286 no
C(25) C(26) H(26) 120.506 no
C(27) C(26) H(26) 120.516 no
N(12) C(28) H(27) 121.342 no
C(27) C(28) H(27) 121.354 no
N(13) C(29) H(28) 114.313 no
C(30) C(29) H(28) 114.308 no
C(32) C(31) H(29) 109.466 no
C(32) C(31) H(30) 109.460 no
C(32) C(31) H(31) 109.457 no
H(29) C(31) H(30) 109.487 no
H(29) C(31) H(31) 109.473 no
H(30) C(31) H(31) 109.485 no
N(15) C(33) H(33) 127.271 no
C(30) C(33) H(33) 127.252 no
N(16) C(34) H(34) 118.686 no
C(35) C(34) H(34) 118.672 no
C(34) C(35) H(35) 120.141 no
C(36) C(35) H(35) 120.114 no
C(35) C(36) H(36) 120.550 no
C(37) C(36) H(36) 120.543 no
C(36) C(37) H(37) 120.875 no
C(38) C(37) H(37) 120.871 no
N(17) C(39) H(38) 121.838 no
C(38) C(39) H(38) 121.821 no
N(18) C(40) H(39) 113.836 no
C(41) C(40) H(39) 113.812 no
C(43) C(42) H(40) 109.466 no
C(43) C(42) H(41) 109.471 no
C(43) C(42) H(42) 109.470 no
H(40) C(42) H(41) 109.482 no
H(40) C(42) H(42) 109.461 no
H(41) C(42) H(42) 109.477 no
N(20) C(44) H(44) 126.784 no
C(41) C(44) H(44) 126.771 no

loop_
_geom_bond_atom_site_label_1
_geom_bond_atom_site_label_2
_geom_bond_distance
_geom_bond_publ_flag
Fe(1) N(1) 1.985(3) yes
Fe(1) N(2) 1.954(3) yes
Fe(1) N(4) 1.990(3) yes
Fe(1) N(6) 1.979(3) yes
Fe(1) N(7) 1.955(3) yes
Fe(1) N(9) 1.995(3) yes
Fe(2) N(11) 1.980(3) yes
Fe(2) N(12) 1.950(3) yes
Fe(2) N(14) 1.985(3) yes
Fe(2) N(16) 1.976(3) yes
Fe(2) N(17) 1.953(3) yes
Fe(2) N(19) 1.990(3) yes
P(1) F(1) 1.579(5) yes
P(1) F(2) 1.529(6) yes
P(1) F(3) 1.591(4) yes
P(1) F(4) 1.598(5) yes
P(1) F(5) 1.538(4) yes
P(1) F(6) 1.599(5) yes
P(2) F(7) 1.601(12) yes
P(2) F(8) 1.512(10) yes
P(2) F(9) 1.689(10) yes
P(2) F(10) 1.511(8) yes
P(2) F(11) 1.616(7) yes
P(2) F(12) 1.455(9) yes
P(2) F(25) 1.633(9) yes
P(2) F(26) 1.656(12) yes
P(2) F(27) 1.646(18) yes
P(2) F(28) 1.572(11) yes
P(2) F(29) 1.508(15) yes
P(2) F(30) 1.450(13) yes
P(3) F(13) 1.590(3) yes
P(3) F(14) 1.593(3) yes
P(3) F(15) 1.579(4) yes
P(3) F(16) 1.591(4) yes
P(3) F(17) 1.608(3) yes
P(3) F(18) 1.583(3) yes
P(4) F(19) 1.571(5) yes
P(4) F(20) 1.545(5) yes
P(4) F(21) 1.553(6) yes
P(4) F(22) 1.611(4) yes
P(4) F(23) 1.621(6) yes
P(4) F(24) 1.540(5) yes
F(10) F(11) 1.873(14) yes
N(1) C(1) 1.337(5) yes
N(1) C(5) 1.370(4) yes
N(2) N(3) 1.403(4) yes
N(2) C(6) 1.290(4) yes
N(3) C(7) 1.280(5) yes
N(4) C(8) 1.395(4) yes
N(4) C(10) 1.330(4) yes
N(5) C(10) 1.349(5) yes
N(5) C(11) 1.340(5) yes
N(6) C(12) 1.357(4) yes
N(6) C(16) 1.353(4) yes
N(7) N(8) 1.394(4) yes
N(7) C(17) 1.301(5) yes
N(8) C(18) 1.298(5) yes
N(9) C(19) 1.396(5) yes
N(9) C(21) 1.330(5) yes
N(10) C(21) 1.358(5) yes
N(10) C(22) 1.352(5) yes
N(11) C(23) 1.341(4) yes
N(11) C(27) 1.374(4) yes
N(12) N(13) 1.382(4) yes
N(12) C(28) 1.312(4) yes
N(13) C(29) 1.285(4) yes
N(14) C(30) 1.392(4) yes
N(14) C(32) 1.326(4) yes
N(15) C(32) 1.369(5) yes
N(15) C(33) 1.355(5) yes
N(16) C(34) 1.340(4) yes
N(16) C(38) 1.359(4) yes
N(17) N(18) 1.402(4) yes
N(17) C(39) 1.301(4) yes
N(18) C(40) 1.288(5) yes
N(19) C(41) 1.395(4) yes
N(19) C(43) 1.319(4) yes
N(20) C(43) 1.367(5) yes
N(20) C(44) 1.351(5) yes
C(1) C(2) 1.390(6) yes
C(2) C(3) 1.373(7) yes
C(3) C(4) 1.361(6) yes
C(4) C(5) 1.392(5) yes
C(5) C(6) 1.420(5) yes
C(7) C(8) 1.437(5) yes
C(8) C(11) 1.371(5) yes
C(9) C(10) 1.486(5) yes
C(12) C(13) 1.381(5) yes
C(13) C(14) 1.390(6) yes
C(14) C(15) 1.397(6) yes
C(15) C(16) 1.379(6) yes
C(16) C(17) 1.426(5) yes
C(18) C(19) 1.424(5) yes
C(19) C(22) 1.366(5) yes
C(20) C(21) 1.486(6) yes
C(23) C(24) 1.399(5) yes
C(24) C(25) 1.387(6) yes
C(25) C(26) 1.375(6) yes
C(26) C(27) 1.384(5) yes
C(27) C(28) 1.429(5) yes
C(29) C(30) 1.431(5) yes
C(30) C(33) 1.372(5) yes
C(31) C(32) 1.484(5) yes
C(34) C(35) 1.386(5) yes
C(35) C(36) 1.374(5) yes
C(36) C(37) 1.383(5) yes
C(37) C(38) 1.385(5) yes
C(38) C(39) 1.444(5) yes
C(40) C(41) 1.428(5) yes
C(41) C(44) 1.354(5) yes
C(42) C(43) 1.465(6) yes
O(1) H(45) 0.840 no
O(1) H(46) 0.840 no
O(2) H(47) 0.840 no
O(2) H(48) 0.840 no
N(5) H(10) 0.880 no
N(10) H(21) 0.880 no
N(15) H(32) 0.880 no
N(20) H(43) 0.880 no
C(1) H(1) 0.950 no
C(2) H(2) 0.950 no
C(3) H(3) 0.950 no
C(4) H(4) 0.950 no
C(6) H(5) 0.950 no
C(7) H(6) 0.950 no
C(9) H(7) 0.980 no
C(9) H(8) 0.980 no
C(9) H(9) 0.980 no
C(11) H(11) 0.950 no
C(12) H(12) 0.950 no
C(13) H(13) 0.950 no
C(14) H(14) 0.950 no
C(15) H(15A) 0.950 no
C(17) H(16) 0.950 no
C(18) H(17) 0.950 no
C(20) H(18) 0.980 no
C(20) H(19) 0.980 no
C(20) H(20) 0.980 no
C(22) H(22) 0.950 no
C(23) H(23) 0.950 no
C(24) H(24) 0.950 no
C(25) H(25) 0.950 no
C(26) H(26) 0.950 no
C(28) H(27) 0.950 no
C(29) H(28) 0.950 no
C(31) H(29) 0.980 no
C(31) H(30) 0.980 no
C(31) H(31) 0.980 no
C(33) H(33) 0.950 no
C(34) H(34) 0.950 no
C(35) H(35) 0.950 no
C(36) H(36) 0.950 no
C(37) H(37) 0.950 no
C(39) H(38) 0.950 no
C(40) H(39) 0.950 no
C(42) H(40) 0.980 no
C(42) H(41) 0.980 no
C(42) H(42) 0.980 no
C(44) H(44) 0.950 no

loop_
_geom_contact_atom_site_label_1
_geom_contact_atom_site_label_2
_geom_contact_distance
_geom_contact_publ_flag
_geom_contact_site_symmetry_2
Fe(1) C(7) 3.318(4) no .
Fe(1) C(18) 3.322(4) no .
Fe(2) C(29) 3.301(4) no .
Fe(2) C(40) 3.301(4) no .
N(1) C(3) 2.771(5) no .
N(1) C(16) 3.468(5) no .
N(1) C(17) 3.385(5) no .
N(1) C(19) 3.495(4) no .
N(2) C(8) 2.864(5) no .
N(2) C(12) 3.035(5) no .
N(2) C(20) 3.054(5) no .
N(2) C(21) 3.322(5) no .
N(3) N(4) 3.111(4) no .
N(3) C(5) 3.559(4) no .
N(3) C(12) 3.426(4) no .
N(3) C(20) 3.282(6) no .
N(4) C(12) 3.434(4) no .
N(4) C(16) 3.545(4) no .
N(4) C(21) 3.576(5) no .
N(5) C(7) 3.555(5) no .
N(6) C(5) 3.568(4) no .
N(6) C(6) 3.479(4) no .
N(6) C(8) 3.401(4) no .
N(6) C(14) 2.815(5) no .
N(7) C(1) 2.989(5) no .
N(7) C(9) 3.071(4) no .
N(7) C(10) 3.315(4) no .
N(7) C(19) 2.857(5) no .
N(8) N(9) 3.121(4) no .
N(8) C(1) 3.428(5) no .
N(8) C(9) 3.253(5) no .
N(8) C(16) 3.549(5) no .
N(9) C(1) 3.500(5) no .
N(9) C(5) 3.467(4) no .
N(9) C(6) 3.535(4) no .
N(10) C(18) 3.550(5) no .
N(11) N(18) 3.584(4) no .
N(11) C(25) 2.791(5) no .
N(11) C(38) 3.458(4) no .
N(11) C(39) 3.378(4) no .
N(11) C(41) 3.507(4) no .
N(12) C(30) 2.833(4) no .
N(12) C(34) 3.006(4) no .
N(12) C(42) 3.022(5) no .
N(12) C(43) 3.291(4) no .
N(13) N(14) 3.121(4) no .
N(13) N(16) 3.584(4) no .
N(13) C(27) 3.556(4) no .
N(13) C(34) 3.381(4) no .
N(13) C(42) 3.261(5) no .
N(14) C(34) 3.474(4) no .
N(14) C(38) 3.581(4) no .
N(14) C(43) 3.477(4) no .
N(15) C(29) 3.544(5) no .
N(16) C(27) 3.565(4) no .
N(16) C(28) 3.456(4) no .
N(16) C(30) 3.413(4) no .
N(16) C(36) 2.792(5) no .
N(17) C(23) 2.973(4) no .
N(17) C(31) 3.126(4) no .
N(17) C(32) 3.343(4) no .
N(17) C(41) 2.872(4) no .
N(18) N(19) 3.122(4) no .
N(18) C(23) 3.383(5) no .
N(18) C(31) 3.285(5) no .
N(18) C(38) 3.577(5) no .
N(19) C(23) 3.510(4) no .
N(19) C(27) 3.477(4) no .
N(19) C(28) 3.544(4) no .
N(19) C(32) 3.474(4) no .
N(20) C(40) 3.548(5) no .
C(1) C(4) 2.724(6) no .
C(1) C(6) 3.573(5) no .
C(1) C(17) 3.428(5) no .
C(2) C(5) 2.727(5) no .
C(6) C(7) 3.403(5) no .
C(6) C(20) 3.429(6) no .
C(7) C(10) 3.565(5) no .
C(7) C(12) 3.543(5) no .
C(8) C(12) 3.554(5) no .
C(9) C(18) 3.543(5) no .
C(12) C(15) 2.722(5) no .
C(12) C(17) 3.573(5) no .
C(13) C(16) 2.717(5) no .
C(17) C(18) 3.405(5) no .
C(18) C(21) 3.554(5) no .
C(23) C(26) 2.740(5) no .
C(23) C(28) 3.576(5) no .
C(23) C(39) 3.427(5) no .
C(24) C(27) 2.727(5) no .
C(28) C(29) 3.391(5) no .
C(28) C(34) 3.574(5) no .
C(28) C(42) 3.444(6) no .
C(29) C(32) 3.555(5) no .
C(29) C(34) 3.533(5) no .
C(30) C(34) 3.589(5) no .
C(31) C(40) 3.474(5) no .
C(34) C(37) 2.730(5) no .
C(34) C(39) 3.574(5) no .
C(35) C(38) 2.702(5) no .
C(39) C(40) 3.404(5) no .
C(40) C(43) 3.548(5) no .
C(42) C(44) 3.591(6) no .
F(1) N(10) 3.546(6) no 1_655
F(1) C(12) 3.269(6) no .
F(1) C(13) 3.278(6) no .
F(1) C(20) 3.516(7) no 1_655
F(1) C(21) 3.485(6) no 1_655
F(2) F(7) 3.441(14) no 1_655
F(2) F(26) 3.600(14) no 1_655
F(2) O(3) 2.603(12) no .
F(2) C(4) 3.010(9) no 1_655
F(2) C(5) 3.564(8) no 1_655
F(3) O(2) 3.119(5) no 3_646
F(3) O(3) 3.146(11) no .
F(3) N(20) 3.227(5) no 3_646
F(3) C(33) 3.174(5) no 3_546
F(3) C(44) 3.427(5) no 3_646
F(4) F(8) 3.253(12) no .
F(4) O(2) 2.854(5) no 3_646
F(5) N(2) 3.458(5) no .
F(5) N(3) 3.082(5) no .
F(5) N(15) 3.476(5) no 3_546
F(5) C(6) 3.270(5) no .
F(5) C(12) 3.421(5) no .
F(5) C(33) 3.403(5) no 3_546
F(6) C(3) 3.237(6) no 1_655
F(6) C(4) 3.471(7) no 1_655
F(6) C(12) 3.536(5) no .
F(6) C(13) 3.259(6) no .
F(6) C(24) 3.422(6) no .
F(6) C(36) 3.508(6) no 1_655
F(7) F(2) 3.441(14) no 1_455
F(7) O(3) 2.633(16) no 1_455
F(7) C(30) 3.549(10) no 3_546
F(7) C(33) 3.176(11) no 3_546
F(8) F(4) 3.253(12) no .
F(8) O(2) 3.225(11) no 3_646
F(8) C(9) 3.259(13) no 4_565
F(8) C(33) 3.294(14) no 3_546
F(9) C(15) 3.552(11) no 4_565
F(9) C(18) 3.417(11) no 4_465
F(9) C(29) 3.392(9) no 3_546
F(9) C(42) 3.259(10) no 3_546
F(10) N(5) 3.167(10) no 4_565
F(10) C(9) 3.412(14) no 4_565
F(10) C(10) 3.364(12) no 4_565
F(10) C(22) 3.344(11) no 4_465
F(10) C(39) 3.277(8) no .
F(11) C(18) 3.246(9) no 4_465
F(11) C(37) 3.310(10) no .
F(11) C(39) 3.488(10) no .
F(12) C(4) 3.448(11) no .
F(12) C(23) 3.238(12) no .
F(12) C(39) 3.120(11) no .
F(13) N(5) 3.126(4) no 4_465
F(13) C(9) 3.100(5) no 4_465
F(13) C(10) 3.082(5) no 4_465
F(13) C(36) 3.512(5) no .
F(13) C(37) 3.117(5) no .
F(13) C(40) 3.332(5) no 1_455
F(14) O(1) 3.061(5) no 4_465
F(14) N(10) 3.204(4) no 4_465
F(14) C(22) 3.421(5) no 4_465
F(14) C(31) 3.513(5) no .
F(14) C(38) 3.539(4) no .
F(14) C(39) 3.155(4) no .
F(15) O(1) 3.468(5) no 3_456
F(15) O(1) 3.476(5) no 4_465
F(15) N(4) 3.572(5) no 4_465
F(15) N(9) 3.569(5) no 4_465
F(15) N(10) 3.293(5) no 4_465
F(15) C(8) 3.579(5) no 4_465
F(15) C(20) 3.051(5) no 4_465
F(15) C(21) 3.012(5) no 4_465
F(16) O(1) 3.257(5) no 3_456
F(16) O(1) 3.068(5) no 4_465
F(16) C(7) 3.293(5) no 3_556
F(16) C(31) 3.353(5) no .
F(17) O(1) 2.888(5) no 3_456
F(17) C(40) 3.369(5) no 1_455
F(18) N(14) 3.495(4) no .
F(18) N(15) 3.384(5) no .
F(18) N(16) 3.570(4) no .
F(18) C(31) 3.301(5) no .
F(18) C(32) 3.087(5) no .
F(18) C(37) 3.531(5) no .
F(18) C(38) 3.271(5) no .
F(18) C(44) 3.410(5) no 1_455
F(19) C(28) 3.551(5) no 2_466
F(20) N(13) 3.363(5) no .
F(20) C(28) 3.486(6) no .
F(20) C(34) 3.195(5) no .
F(20) C(35) 3.557(6) no .
F(21) C(25) 3.223(7) no 1_455
F(21) C(26) 2.912(7) no 1_455
F(21) C(27) 3.170(7) no 1_455
F(21) C(35) 3.462(7) no .
F(22) O(2) 3.458(4) no 1_455
F(22) N(13) 3.185(5) no .
F(22) N(20) 3.225(4) no 1_455
F(22) C(17) 3.360(5) no 2_466
F(22) C(29) 3.254(5) no .
F(22) C(34) 3.582(5) no .
F(22) C(42) 3.511(6) no 1_455
F(22) C(43) 3.488(5) no 1_455
F(23) C(1) 3.361(7) no 2_466
F(23) C(42) 3.396(7) no 1_455
F(24) C(1) 3.523(6) no 2_466
F(24) C(15) 3.397(6) no 2_466
F(24) C(16) 3.329(5) no 2_466
F(24) C(17) 3.020(5) no 2_466
F(24) C(26) 3.230(5) no 2_466
F(25) N(18) 3.379(10) no .
F(25) C(9) 3.145(12) no 4_565
F(25) C(23) 3.367(12) no .
F(25) C(39) 3.308(10) no .
F(26) F(2) 3.600(14) no 1_455
F(26) C(4) 3.421(12) no .
F(26) C(37) 3.017(12) no .
F(26) C(38) 3.129(11) no .
F(26) C(39) 2.920(11) no .
F(27) N(5) 3.08(2) no 4_565
F(27) C(9) 3.191(14) no 4_565
F(27) C(10) 3.127(16) no 4_565
F(27) C(22) 3.264(16) no 4_465
F(28) O(3) 3.145(18) no 1_455
F(28) C(6) 3.519(11) no .
F(28) C(33) 3.205(16) no 3_546
F(29) O(2) 3.270(16) no 3_646
F(29) C(9) 3.328(15) no 4_565
F(29) C(29) 3.235(12) no 3_546
F(29) C(33) 3.383(14) no 3_546
F(30) O(3) 3.536(17) no 1_455
F(30) C(18) 3.482(14) no 4_465
F(30) C(42) 3.151(14) no 3_546
O(1) F(14) 3.061(5) no 4_464
O(1) F(15) 3.468(5) no 3_446
O(1) F(15) 3.476(5) no 4_464
O(1) F(16) 3.257(5) no 3_446
O(1) F(16) 3.068(5) no 4_464
O(1) F(17) 2.888(5) no 3_446
O(1) N(10) 2.868(5) no .
O(1) C(11) 3.183(5) no 1_455
O(1) C(20) 3.583(6) no .
O(2) F(3) 3.119(5) no 3_656
O(2) F(4) 2.854(5) no 3_656
O(2) F(8) 3.225(11) no 3_656
O(2) F(22) 3.458(4) no 1_655
O(2) F(29) 3.270(16) no 3_656
O(2) N(8) 2.902(4) no 2_566
O(2) N(20) 2.776(4) no .
O(2) C(17) 3.398(5) no 2_566
O(2) C(29) 3.391(5) no 1_655
O(2) C(33) 3.434(5) no 1_655
O(2) C(42) 3.493(5) no .
O(2) C(43) 3.563(4) no .
O(3) F(2) 2.603(12) no .
O(3) F(3) 3.146(11) no .
O(3) F(7) 2.633(16) no 1_655
O(3) F(28) 3.145(18) no 1_655
O(3) F(30) 3.536(17) no 1_655
O(3) N(14) 3.424(10) no 3_646
O(3) N(15) 3.046(11) no 3_646
O(3) N(20) 3.525(11) no 3_646
O(3) C(6) 3.493(11) no 1_655
O(3) C(31) 3.245(11) no 3_646
O(3) C(32) 2.944(10) no 3_646
O(3) C(33) 3.551(11) no 3_646
O(3) C(43) 3.454(12) no 3_646
N(2) F(5) 3.458(5) no .
N(3) F(5) 3.082(5) no .
N(3) N(15) 2.981(4) no 3_546
N(4) F(15) 3.572(5) no 4_464
N(5) F(10) 3.167(10) no 4_564
N(5) F(13) 3.126(4) no 4_464
N(5) F(27) 3.08(2) no 4_564
N(5) N(18) 2.905(4) no 4_564
N(5) C(40) 3.472(5) no 4_564
N(8) O(2) 2.902(4) no 2_466
N(9) F(15) 3.569(5) no 4_464
N(10) F(1) 3.546(6) no 1_455
N(10) F(14) 3.204(4) no 4_464
N(10) F(15) 3.293(5) no 4_464
N(10) O(1) 2.868(5) no .
N(13) F(20) 3.363(5) no .
N(13) F(22) 3.185(5) no .
N(13) C(15) 3.370(5) no 2_466
N(14) F(18) 3.495(4) no .
N(14) O(3) 3.424(10) no 3_656
N(15) F(5) 3.476(5) no 3_556
N(15) F(18) 3.384(5) no .
N(15) O(3) 3.046(11) no 3_656
N(15) N(3) 2.981(4) no 3_556
N(16) F(18) 3.570(4) no .
N(18) F(25) 3.379(10) no .
N(18) N(5) 2.905(4) no 4_565
N(20) F(3) 3.227(5) no 3_656
N(20) F(22) 3.225(4) no 1_655
N(20) O(2) 2.776(4) no .
N(20) O(3) 3.525(11) no 3_656
C(1) F(23) 3.361(7) no 2_566
C(1) F(24) 3.523(6) no 2_566
C(2) C(26) 3.394(6) no .
C(3) F(6) 3.237(6) no 1_455
C(3) C(26) 3.591(6) no .
C(3) C(27) 3.507(5) no .
C(4) F(2) 3.010(9) no 1_455
C(4) F(6) 3.471(7) no 1_455
C(4) F(12) 3.448(11) no .
C(4) F(26) 3.421(12) no .
C(4) C(24) 3.457(6) no .
C(5) F(2) 3.564(8) no 1_455
C(5) C(25) 3.544(5) no .
C(6) F(5) 3.270(5) no .
C(6) F(28) 3.519(11) no .
C(6) O(3) 3.493(11) no 1_455
C(7) F(16) 3.293(5) no 3_546
C(8) F(15) 3.579(5) no 4_464
C(9) F(8) 3.259(13) no 4_564
C(9) F(10) 3.412(14) no 4_564
C(9) F(13) 3.100(5) no 4_464
C(9) F(25) 3.145(12) no 4_564
C(9) F(27) 3.191(14) no 4_564
C(9) F(29) 3.328(15) no 4_564
C(10) F(10) 3.364(12) no 4_564
C(10) F(13) 3.082(5) no 4_464
C(10) F(27) 3.127(16) no 4_564
C(11) O(1) 3.183(5) no 1_655
C(12) F(1) 3.269(6) no .
C(12) F(5) 3.421(5) no .
C(12) F(6) 3.536(5) no .
C(13) F(1) 3.278(6) no .
C(13) F(6) 3.259(6) no .
C(15) F(9) 3.552(11) no 4_564
C(15) F(24) 3.397(6) no 2_566
C(15) N(13) 3.370(5) no 2_566
C(16) F(24) 3.329(5) no 2_566
C(17) F(22) 3.360(5) no 2_566
C(17) F(24) 3.020(5) no 2_566
C(17) O(2) 3.398(5) no 2_466
C(18) F(9) 3.417(11) no 4_464
C(18) F(11) 3.246(9) no 4_464
C(18) F(30) 3.482(14) no 4_464
C(20) F(1) 3.516(7) no 1_455
C(20) F(15) 3.051(5) no 4_464
C(20) O(1) 3.583(6) no .
C(21) F(1) 3.485(6) no 1_455
C(21) F(15) 3.012(5) no 4_464
C(22) F(10) 3.344(11) no 4_464
C(22) F(14) 3.421(5) no 4_464
C(22) F(27) 3.264(16) no 4_464
C(23) F(12) 3.238(12) no .
C(23) F(25) 3.367(12) no .
C(24) F(6) 3.422(6) no .
C(24) C(4) 3.457(6) no .
C(25) F(21) 3.223(7) no 1_655
C(25) C(5) 3.544(5) no .
C(26) F(21) 2.912(7) no 1_655
C(26) F(24) 3.230(5) no 2_566
C(26) C(2) 3.394(6) no .
C(26) C(3) 3.591(6) no .
C(27) F(21) 3.170(7) no 1_655
C(27) C(3) 3.507(5) no .
C(28) F(19) 3.551(5) no 2_566
C(28) F(20) 3.486(6) no .
C(29) F(9) 3.392(9) no 3_556
C(29) F(22) 3.254(5) no .
C(29) F(29) 3.235(12) no 3_556
C(29) O(2) 3.391(5) no 1_455
C(30) F(7) 3.549(10) no 3_556
C(31) F(14) 3.513(5) no .
C(31) F(16) 3.353(5) no .
C(31) F(18) 3.301(5) no .
C(31) O(3) 3.245(11) no 3_656
C(32) F(18) 3.087(5) no .
C(32) O(3) 2.944(10) no 3_656
C(33) F(3) 3.174(5) no 3_556
C(33) F(5) 3.403(5) no 3_556
C(33) F(7) 3.176(11) no 3_556
C(33) F(8) 3.294(14) no 3_556
C(33) F(28) 3.205(16) no 3_556
C(33) F(29) 3.383(14) no 3_556
C(33) O(2) 3.434(5) no 1_455
C(33) O(3) 3.551(11) no 3_656
C(34) F(20) 3.195(5) no .
C(34) F(22) 3.582(5) no .
C(35) F(20) 3.557(6) no .
C(35) F(21) 3.462(7) no .
C(36) F(6) 3.508(6) no 1_455
C(36) F(13) 3.512(5) no .
C(37) F(11) 3.310(10) no .
C(37) F(13) 3.117(5) no .
C(37) F(18) 3.531(5) no .
C(37) F(26) 3.017(12) no .
C(38) F(14) 3.539(4) no .
C(38) F(18) 3.271(5) no .
C(38) F(26) 3.129(11) no .
C(39) F(10) 3.277(8) no .
C(39) F(11) 3.488(10) no .
C(39) F(12) 3.120(11) no .
C(39) F(14) 3.155(4) no .
C(39) F(25) 3.308(10) no .
C(39) F(26) 2.920(11) no .
C(40) F(13) 3.332(5) no 1_655
C(40) F(17) 3.369(5) no 1_655
C(40) N(5) 3.472(5) no 4_565
C(42) F(9) 3.259(10) no 3_556
C(42) F(22) 3.511(6) no 1_655
C(42) F(23) 3.396(7) no 1_655
C(42) F(30) 3.151(14) no 3_556
C(42) O(2) 3.493(5) no .
C(43) F(22) 3.488(5) no 1_655
C(43) O(2) 3.563(4) no .
C(43) O(3) 3.454(12) no 3_656
C(44) F(3) 3.427(5) no 3_656
C(44) F(18) 3.410(5) no 1_655
Fe(1) H(1) 3.1296 no .
Fe(1) H(8) 3.5137 no .
Fe(1) H(12) 3.1405 no .
Fe(1) H(19) 3.5451 no .
Fe(2) H(23) 3.1283 no .
Fe(2) H(29) 3.4974 no .
Fe(2) H(34) 3.1261 no .
Fe(2) H(40) 3.4608 no .
N(1) H(2) 3.2374 no .
N(1) H(4) 3.2603 no .
N(1) H(5) 3.2166 no .
N(2) H(6) 3.1345 no .
N(2) H(12) 2.5630 no .
N(2) H(18) 2.6982 no .
N(2) H(19) 2.8098 no .
N(3) H(5) 2.3715 no .
N(3) H(12) 2.6677 no .
N(3) H(18) 3.0392 no .
N(3) H(19) 2.6961 no .
N(4) H(10) 3.0408 no .
N(4) H(6) 3.3237 no .
N(4) H(7) 2.8772 no .
N(4) H(8) 2.7595 no .
N(4) H(9) 3.2844 no .
N(4) H(11) 3.1709 no .
N(4) H(12) 3.4353 no .
N(4) H(19) 3.4067 no .
N(5) H(7) 3.0486 no .
N(5) H(8) 3.1345 no .
N(5) H(9) 2.5303 no .
N(6) H(13) 3.2495 no .
N(6) H(15A) 3.2484 no .
N(6) H(16) 3.2053 no .
N(7) H(1) 2.4919 no .
N(7) H(7) 2.6872 no .
N(7) H(8) 2.8665 no .
N(7) H(17) 3.1316 no .
N(8) H(1) 2.6995 no .
N(8) H(7) 2.9271 no .
N(8) H(8) 2.7403 no .
N(8) H(16) 2.3580 no .
N(9) H(1) 3.5820 no .
N(9) H(8) 3.2856 no .
N(9) H(21) 3.0537 no .
N(9) H(17) 3.3149 no .
N(9) H(18) 2.8420 no .
N(9) H(19) 2.8058 no .
N(9) H(20) 3.2929 no .
N(9) H(22) 3.1711 no .
N(10) H(18) 3.0774 no .
N(10) H(19) 3.1070 no .
N(10) H(20) 2.5144 no .
N(11) H(24) 3.2505 no .
N(11) H(26) 3.2708 no .
N(11) H(27) 3.2177 no .
N(12) H(28) 3.1021 no .
N(12) H(34) 2.5364 no .
N(12) H(40) 2.6911 no .
N(12) H(41) 2.7507 no .
N(13) H(27) 2.3593 no .
N(13) H(34) 2.6143 no .
N(13) H(40) 2.6067 no .
N(13) H(41) 3.0969 no .
N(14) H(32) 3.0477 no .
N(14) H(28) 3.3138 no .
N(14) H(29) 2.7865 no .
N(14) H(30) 3.2863 no .
N(14) H(31) 2.8608 no .
N(14) H(33) 3.1815 no .
N(14) H(34) 3.4528 no .
N(14) H(40) 3.2843 no .
N(15) H(29) 3.1475 no .
N(15) H(30) 2.5308 no .
N(15) H(31) 3.0564 no .
N(16) H(35) 3.2393 no .
N(16) H(37) 3.2668 no .
N(16) H(38) 3.2207 no .
N(17) H(23) 2.4768 no .
N(17) H(29) 2.5272 no .
N(17) H(31) 3.1765 no .
N(17) H(39) 3.1239 no .
N(18) H(23) 2.6544 no .
N(18) H(29) 2.7168 no .
N(18) H(31) 3.0227 no .
N(18) H(38) 2.3741 no .
N(19) H(43) 3.0446 no .
N(19) H(23) 3.5984 no .
N(19) H(31) 3.3075 no .
N(19) H(39) 3.3032 no .
N(19) H(40) 2.7671 no .
N(19) H(41) 2.8441 no .
N(19) H(42) 3.2666 no .
N(19) H(44) 3.1646 no .
N(20) H(40) 3.1230 no .
N(20) H(41) 3.0382 no .
N(20) H(42) 2.5009 no .
C(1) H(3) 3.2436 no .
C(2) H(4) 3.2256 no .
C(3) H(1) 3.2337 no .
C(4) H(2) 3.2252 no .
C(4) H(5) 2.7342 no .
C(5) H(1) 3.1825 no .
C(5) H(3) 3.2396 no .
C(5) H(18) 3.3490 no .
C(6) H(4) 2.7073 no .
C(6) H(12) 3.1554 no .
C(6) H(18) 2.7309 no .
C(6) H(19) 3.4781 no .
C(7) H(11) 2.7803 no .
C(7) H(12) 2.8818 no .
C(7) H(19) 2.8747 no .
C(8) H(10) 3.0203 no .
C(8) H(12) 3.2357 no .
C(8) H(19) 3.2184 no .
C(9) H(10) 2.6912 no .
C(10) H(11) 3.1097 no .
C(11) H(6) 2.6165 no .
C(12) H(14) 3.2674 no .
C(13) H(15A) 3.2438 no .
C(14) H(12) 3.2517 no .
C(15) H(13) 3.2435 no .
C(15) H(16) 2.7076 no .
C(16) H(1) 3.5701 no .
C(16) H(7) 3.5802 no .
C(16) H(12) 3.1692 no .
C(16) H(14) 3.2677 no .
C(17) H(1) 2.8717 no .
C(17) H(7) 2.9165 no .
C(17) H(15A) 2.6664 no .
C(18) H(1) 3.1149 no .
C(18) H(7) 3.5639 no .
C(18) H(8) 2.7384 no .
C(18) H(22) 2.7544 no .
C(19) H(1) 3.5247 no .
C(19) H(8) 2.9886 no .
C(19) H(21) 3.0307 no .
C(20) H(21) 2.6882 no .
C(21) H(22) 3.1154 no .
C(22) H(17) 2.5889 no .
C(23) H(25) 3.2639 no .
C(24) H(26) 3.2484 no .
C(25) H(23) 3.2528 no .
C(26) H(24) 3.2464 no .
C(26) H(27) 2.7268 no .
C(27) H(23) 3.1820 no .
C(27) H(25) 3.2399 no .
C(27) H(41) 3.4091 no .
C(28) H(26) 2.6974 no .
C(28) H(34) 3.1253 no .
C(28) H(40) 3.4065 no .
C(28) H(41) 2.8084 no .
C(29) H(33) 2.7612 no .
C(29) H(34) 2.8571 no .
C(29) H(40) 2.7426 no .
C(30) H(32) 3.0232 no .
C(30) H(34) 3.2468 no .
C(30) H(40) 3.0713 no .
C(31) H(32) 2.7007 no .
C(32) H(33) 3.1381 no .
C(33) H(28) 2.5844 no .
C(34) H(36) 3.2498 no .
C(35) H(37) 3.2394 no .
C(36) H(34) 3.2364 no .
C(37) H(35) 3.2362 no .
C(37) H(38) 2.7292 no .
C(38) H(23) 3.5769 no .
C(38) H(34) 3.1610 no .
C(38) H(36) 3.2416 no .
C(39) H(23) 2.8690 no .
C(39) H(29) 2.9025 no .
C(39) H(37) 2.6951 no .
C(40) H(23) 3.0822 no .
C(40) H(29) 3.2487 no .
C(40) H(31) 2.8676 no .
C(40) H(44) 2.7615 no .
C(41) H(43) 3.0183 no .
C(41) H(23) 3.5468 no .
C(41) H(31) 2.9794 no .
C(42) H(43) 2.6816 no .
C(43) H(44) 3.1233 no .
C(44) H(39) 2.5909 no .
H(1) H(2) 2.3301 no .
H(1) H(16) 3.1899 no .
H(2) H(3) 2.3314 no .
H(3) H(4) 2.3176 no .
H(4) H(5) 2.6065 no .
H(10) H(7) 3.2638 no .
H(10) H(8) 3.4250 no .
H(10) H(9) 2.4166 no .
H(10) H(11) 2.4206 no .
H(5) H(12) 3.5330 no .
H(5) H(18) 2.9227 no .
H(6) H(11) 2.5744 no .
H(6) H(12) 3.4124 no .
H(6) H(19) 3.3889 no .
H(7) H(16) 3.1670 no .
H(8) H(17) 3.2187 no .
H(21) H(18) 3.3217 no .
H(21) H(19) 3.3715 no .
H(21) H(20) 2.3937 no .
H(21) H(22) 2.4359 no .
H(12) H(13) 2.3106 no .
H(13) H(14) 2.3590 no .
H(14) H(15A) 2.3685 no .
H(32) H(29) 3.4191 no .
H(32) H(30) 2.4135 no .
H(32) H(31) 3.2932 no .
H(32) H(33) 2.4415 no .
H(15A) H(16) 2.5580 no .
H(17) H(22) 2.5396 no .
H(43) H(40) 3.4021 no .
H(43) H(41) 3.2740 no .
H(43) H(42) 2.3864 no .
H(43) H(44) 2.4364 no .
H(23) H(24) 2.3395 no .
H(23) H(38) 3.1953 no .
H(24) H(25) 2.3484 no .
H(25) H(26) 2.3364 no .
H(26) H(27) 2.5953 no .
H(27) H(34) 3.4870 no .
H(27) H(41) 3.0216 no .
H(28) H(33) 2.5393 no .
H(28) H(34) 3.3872 no .
H(28) H(40) 3.2664 no .
H(29) H(38) 3.1739 no .
H(31) H(39) 3.3085 no .
H(34) H(35) 2.3193 no .
H(35) H(36) 2.3332 no .
H(36) H(37) 2.3531 no .
H(37) H(38) 2.5915 no .
H(39) H(44) 2.5473 no .
P(1) H(47) 3.1177 no 3_646
P(1) H(12) 3.3907 no .
P(1) H(13) 3.5373 no .
P(1) H(24) 3.5662 no .
P(1) H(33) 3.3827 no 3_546
P(2) H(7) 3.4979 no 4_565
P(2) H(17) 3.4568 no 4_465
P(2) H(38) 3.3291 no .
P(3) H(45) 3.0214 no 4_465
P(3) H(46) 3.0893 no 3_456
P(3) H(29) 3.5014 no .
P(3) H(39) 3.2516 no 1_455
P(4) H(16) 3.4582 no 2_466
P(4) H(26) 3.4651 no 2_466
P(4) H(34) 3.4407 no .
F(1) H(21) 3.5533 no 1_655
F(1) H(12) 2.6219 no .
F(1) H(13) 2.6560 no .
F(1) H(18) 3.0527 no 1_655
F(1) H(20) 3.5088 no 1_655
F(2) H(47) 3.3386 no 3_646
F(2) H(4) 2.6543 no 1_655
F(2) H(18) 3.4722 no 1_655
F(3) H(47) 2.5384 no 3_646
F(3) H(32) 3.4605 no 3_546
F(3) H(43) 2.8958 no 3_646
F(3) H(33) 2.5594 no 3_546
F(3) H(44) 3.2868 no 3_646
F(4) H(47) 2.0155 no 3_646
F(4) H(48) 3.2819 no 3_646
F(4) H(24) 3.3274 no .
F(4) H(33) 2.9489 no 3_546
F(4) H(36) 3.0431 no 1_655
F(5) H(47) 3.5991 no 3_646
F(5) H(5) 2.8896 no .
F(5) H(12) 2.6214 no .
F(5) H(32) 2.9871 no 3_546
F(5) H(24) 2.9480 no .
F(5) H(33) 2.8207 no 3_546
F(6) H(3) 3.0996 no 1_655
F(6) H(4) 3.5376 no 1_655
F(6) H(12) 3.1909 no .
F(6) H(13) 2.6828 no .
F(6) H(24) 2.6102 no .
F(6) H(36) 3.1636 no 1_655
F(7) H(4) 3.1603 no .
F(7) H(5) 3.0731 no .
F(7) H(33) 3.1441 no 3_546
F(7) H(40) 3.1894 no 3_546
F(8) H(47) 2.9878 no 3_646
F(8) H(7) 2.5577 no 4_565
F(8) H(9) 3.1097 no 4_565
F(8) H(28) 3.0257 no 3_546
F(8) H(33) 2.7108 no 3_546
F(9) H(15A) 3.4209 no 4_565
F(9) H(17) 2.4717 no 4_465
F(9) H(22) 3.3528 no 4_465
F(9) H(28) 3.1580 no 3_546
F(9) H(40) 2.5743 no 3_546
F(9) H(42) 3.1075 no 3_546
F(10) H(10) 2.9377 no 4_565
F(10) H(7) 3.0849 no 4_565
F(10) H(9) 3.2755 no 4_565
F(10) H(17) 3.1914 no 4_465
F(10) H(22) 2.4699 no 4_465
F(10) H(38) 2.4397 no .
F(11) H(17) 2.5208 no 4_465
F(11) H(22) 3.2045 no 4_465
F(11) H(37) 2.5782 no .
F(11) H(38) 2.8454 no .
F(12) H(4) 2.5820 no .
F(12) H(23) 2.6576 no .
F(12) H(24) 3.5114 no .
F(12) H(37) 3.5503 no .
F(12) H(38) 2.8204 no .
F(13) H(10) 3.1566 no 4_465
F(13) H(8) 2.8801 no 4_465
F(13) H(9) 2.8847 no 4_465
F(13) H(37) 2.9748 no .
F(13) H(39) 2.4050 no 1_455
F(14) H(45) 2.3575 no 4_465
F(14) H(21) 3.1653 no 4_465
F(14) H(22) 3.5647 no 4_465
F(14) H(29) 2.6993 no .
F(14) H(30) 3.5613 no .
F(14) H(37) 3.4974 no .
F(14) H(38) 2.8907 no .
F(15) H(45) 2.8351 no 4_465
F(15) H(46) 2.7353 no 3_456
F(15) H(21) 3.4520 no 4_465
F(15) H(19) 2.5909 no 4_465
F(15) H(20) 3.1255 no 4_465
F(16) H(45) 2.2625 no 4_465
F(16) H(46) 2.7740 no 3_456
F(16) H(46) 3.2461 no 4_465
F(16) H(6) 2.4887 no 3_556
F(16) H(11) 3.4866 no 3_556
F(16) H(29) 3.0998 no .
F(16) H(30) 2.8417 no .
F(17) H(45) 3.4384 no 3_456
F(17) H(46) 2.1197 no 3_456
F(17) H(39) 2.5904 no 1_455
F(17) H(44) 3.2567 no 1_455
F(18) H(29) 2.8949 no .
F(18) H(30) 3.3926 no .
F(18) H(39) 3.0518 no 1_455
F(18) H(44) 2.5259 no 1_455
F(19) H(26) 3.4807 no 1_455
F(19) H(26) 2.9460 no 2_466
F(19) H(27) 2.6765 no 2_466
F(20) H(2) 2.7821 no .
F(20) H(27) 3.1687 no .
F(20) H(34) 2.4972 no .
F(20) H(35) 3.2313 no .
F(21) H(25) 3.5894 no 1_455
F(21) H(26) 3.0989 no 1_455
F(21) H(34) 3.3507 no .
F(21) H(35) 2.6474 no .
F(21) H(41) 3.0939 no 1_455
F(22) H(48) 3.4194 no 1_455
F(22) H(16) 2.5222 no 2_466
F(22) H(43) 3.0038 no 1_455
F(22) H(28) 2.9846 no .
F(22) H(34) 2.7488 no .
F(22) H(35) 3.5312 no .
F(22) H(41) 3.2119 no 1_455
F(22) H(42) 3.3127 no 1_455
F(23) H(1) 2.5984 no 2_466
F(23) H(2) 3.2053 no 2_466
F(23) H(14) 3.4360 no 2_366
F(23) H(16) 3.3729 no 2_466
F(23) H(41) 2.6177 no 1_455
F(23) H(42) 3.3816 no 1_455
F(24) H(1) 2.9993 no 2_466
F(24) H(15A) 3.1080 no 2_466
F(24) H(16) 2.7048 no 2_466
F(24) H(26) 2.3254 no 2_466
F(25) H(10) 3.1683 no 4_565
F(25) H(7) 2.9298 no 4_565
F(25) H(9) 2.5919 no 4_565
F(25) H(23) 2.5520 no .
F(25) H(24) 3.5270 no .
F(25) H(38) 2.8605 no .
F(26) H(4) 2.4978 no .
F(26) H(23) 3.2806 no .
F(26) H(37) 2.6597 no .
F(26) H(38) 2.5884 no .
F(27) H(10) 2.9679 no 4_565
F(27) H(7) 2.7977 no 4_565
F(27) H(9) 3.1768 no 4_565
F(27) H(17) 3.1321 no 4_465
F(27) H(22) 2.3579 no 4_465
F(27) H(38) 2.8233 no .
F(28) H(4) 2.7929 no .
F(28) H(5) 2.6767 no .
F(28) H(33) 2.9437 no 3_546
F(29) H(47) 3.2054 no 3_646
F(29) H(7) 2.5236 no 4_565
F(29) H(9) 3.3564 no 4_565
F(29) H(28) 2.6588 no 3_546
F(29) H(33) 2.9179 no 3_546
F(30) H(17) 2.5729 no 4_465
F(30) H(40) 2.5889 no 3_546
F(30) H(42) 2.8375 no 3_546
O(1) H(6) 3.1585 no 1_455
O(1) H(21) 2.1012 no .
O(1) H(11) 2.3384 no 1_455
O(1) H(20) 2.8164 no .
O(2) H(7) 3.0343 no 2_566
O(2) H(16) 2.7823 no 2_566
O(2) H(43) 1.9276 no .
O(2) H(28) 2.5611 no 1_655
O(2) H(33) 2.7241 no 1_655
O(2) H(42) 2.6775 no .
O(3) H(5) 2.8859 no 1_655
O(3) H(32) 3.2542 no 3_646
O(3) H(18) 2.7688 no 1_655
O(3) H(30) 3.4754 no 3_646
O(3) H(31) 2.8002 no 3_646
N(1) H(25) 3.4419 no .
N(2) H(32) 3.1606 no 3_546
N(3) H(32) 2.1187 no 3_546
N(3) H(30) 3.0322 no 3_546
N(5) H(22) 3.3985 no 1_655
N(5) H(38) 3.5159 no 4_564
N(5) H(39) 3.1142 no 4_564
N(6) H(25) 2.9274 no .
N(7) H(48) 2.9851 no 2_466
N(8) H(47) 3.4276 no 2_466
N(8) H(48) 2.1111 no 2_466
N(8) H(42) 2.8463 no 2_466
N(10) H(45) 2.9534 no .
N(10) H(46) 3.5708 no .
N(10) H(11) 3.5011 no 1_455
N(11) H(3) 3.5030 no .
N(12) H(15A) 3.4742 no 2_466
N(13) H(15A) 2.4403 no 2_466
N(13) H(16) 3.3799 no 2_466
N(15) H(5) 3.1055 no 3_556
N(15) H(6) 3.5602 no 3_556
N(16) H(3) 3.0375 no .
N(17) H(10) 3.2070 no 4_565
N(18) H(10) 2.0448 no 4_565
N(18) H(9) 3.4743 no 4_565
N(20) H(47) 3.1004 no .
N(20) H(48) 3.0801 no .
C(1) H(13) 3.2564 no 1_455
C(1) H(14) 3.2400 no 1_455
C(1) H(26) 3.4900 no .
C(2) H(13) 3.1428 no 1_455
C(2) H(14) 3.1668 no 1_455
C(2) H(26) 3.4437 no .
C(3) H(13) 3.4909 no 1_455
C(5) H(25) 3.5452 no .
C(6) H(32) 3.2077 no 3_546
C(7) H(21) 3.5667 no 1_655
C(7) H(32) 2.9155 no 3_546
C(7) H(30) 3.2605 no 3_546
C(8) H(21) 3.4690 no 1_655
C(9) H(48) 3.4666 no 2_466
C(9) H(37) 3.4540 no 4_464
C(11) H(45) 3.5797 no 1_655
C(11) H(21) 3.1140 no 1_655
C(11) H(22) 3.3660 no 1_655
C(12) H(25) 2.7904 no .
C(13) H(25) 2.8972 no .
C(14) H(2) 3.5220 no 1_655
C(14) H(25) 3.0969 no .
C(15) H(25) 3.1864 no .
C(16) H(25) 3.1120 no .
C(17) H(48) 3.0209 no 2_466
C(17) H(28) 3.2858 no 2_566
C(18) H(48) 2.9674 no 2_466
C(18) H(42) 3.2224 no 2_466
C(19) H(13) 3.5462 no 1_455
C(20) H(30) 3.0386 no 3_546
C(20) H(31) 3.3258 no 3_546
C(22) H(13) 3.5798 no 1_455
C(23) H(4) 3.5022 no .
C(23) H(35) 3.2206 no 1_655
C(23) H(36) 3.4414 no 1_655
C(24) H(4) 3.5071 no .
C(24) H(35) 3.1341 no 1_655
C(24) H(36) 3.3852 no 1_655
C(27) H(3) 3.5166 no .
C(28) H(15A) 3.5301 no 2_466
C(29) H(15A) 3.1465 no 2_466
C(29) H(16) 3.2774 no 2_466
C(29) H(43) 3.5508 no 1_455
C(30) H(44) 3.5878 no 1_455
C(31) H(18) 3.5220 no 3_556
C(31) H(19) 3.2743 no 3_556
C(31) H(20) 3.5153 no 3_556
C(33) H(47) 3.3078 no 1_455
C(33) H(43) 3.4458 no 1_455
C(33) H(44) 3.4166 no 1_455
C(34) H(3) 2.8017 no .
C(34) H(44) 3.5767 no 1_455
C(35) H(3) 2.8402 no .
C(36) H(3) 3.0965 no .
C(36) H(9) 3.3560 no 4_465
C(36) H(39) 3.5392 no 1_455
C(37) H(3) 3.3180 no .
C(37) H(9) 3.5373 no 4_465
C(38) H(3) 3.2885 no .
C(39) H(10) 3.3715 no 4_565
C(40) H(10) 2.7269 no 4_565
C(41) H(35) 3.4460 no 1_655
C(42) H(48) 3.1460 no .
C(42) H(17) 3.4874 no 2_566
C(43) H(48) 3.5603 no .
C(44) H(35) 3.5343 no 1_655
H(1) F(23) 2.5984 no 2_566
H(1) F(24) 2.9993 no 2_566
H(1) H(13) 3.5367 no 1_455
H(1) H(14) 2.9404 no 1_455
H(1) H(26) 3.5899 no .
H(45) P(3) 3.0214 no 4_464
H(45) F(14) 2.3575 no 4_464
H(45) F(15) 2.8351 no 4_464
H(45) F(16) 2.2625 no 4_464
H(45) F(17) 3.4384 no 3_446
H(45) N(10) 2.9534 no .
H(45) C(11) 3.5797 no 1_455
H(45) H(21) 2.3529 no .
H(45) H(11) 2.7202 no 1_455
H(45) H(20) 2.9847 no .
H(45) H(29) 3.2701 no 4_464
H(45) H(30) 3.3018 no 4_464
H(2) F(20) 2.7821 no .
H(2) F(23) 3.2053 no 2_566
H(2) C(14) 3.5220 no 1_455
H(2) H(13) 3.3619 no 1_455
H(2) H(14) 2.8167 no 1_455
H(2) H(26) 3.5231 no .
H(2) H(27) 3.5258 no .
H(46) P(3) 3.0893 no 3_446
H(46) F(15) 2.7353 no 3_446
H(46) F(16) 2.7740 no 3_446
H(46) F(16) 3.2461 no 4_464
H(46) F(17) 2.1197 no 3_446
H(46) N(10) 3.5708 no .
H(46) H(6) 3.2656 no 1_455
H(46) H(21) 2.8002 no .
H(46) H(11) 2.8545 no 1_455
H(46) H(20) 2.9652 no .
H(3) F(6) 3.0996 no 1_455
H(3) N(11) 3.5030 no .
H(3) N(16) 3.0375 no .
H(3) C(27) 3.5166 no .
H(3) C(34) 2.8017 no .
H(3) C(35) 2.8402 no .
H(3) C(36) 3.0965 no .
H(3) C(37) 3.3180 no .
H(3) C(38) 3.2885 no .
H(3) H(34) 3.2058 no .
H(3) H(35) 3.2683 no .
H(47) P(1) 3.1177 no 3_656
H(47) F(2) 3.3386 no 3_656
H(47) F(3) 2.5384 no 3_656
H(47) F(4) 2.0155 no 3_656
H(47) F(5) 3.5991 no 3_656
H(47) F(8) 2.9878 no 3_656
H(47) F(29) 3.2054 no 3_656
H(47) N(8) 3.4276 no 2_566
H(47) N(20) 3.1004 no .
H(47) C(33) 3.3078 no 1_655
H(47) H(7) 3.0471 no 2_566
H(47) H(16) 3.5179 no 2_566
H(47) H(43) 2.2919 no .
H(47) H(28) 3.0272 no 1_655
H(47) H(33) 2.4576 no 1_655
H(47) H(42) 3.1666 no .
H(4) F(2) 2.6543 no 1_455
H(4) F(6) 3.5376 no 1_455
H(4) F(7) 3.1603 no .
H(4) F(12) 2.5820 no .
H(4) F(26) 2.4978 no .
H(4) F(28) 2.7929 no .
H(4) C(23) 3.5022 no .
H(4) C(24) 3.5071 no .
H(48) F(4) 3.2819 no 3_656
H(48) F(22) 3.4194 no 1_655
H(48) N(7) 2.9851 no 2_566
H(48) N(8) 2.1111 no 2_566
H(48) N(20) 3.0801 no .
H(48) C(9) 3.4666 no 2_566
H(48) C(17) 3.0209 no 2_566
H(48) C(18) 2.9674 no 2_566
H(48) C(42) 3.1460 no .
H(48) C(43) 3.5603 no .
H(48) H(7) 2.8459 no 2_566
H(48) H(8) 3.2322 no 2_566
H(48) H(16) 2.5307 no 2_566
H(48) H(17) 2.9892 no 2_566
H(48) H(43) 2.3312 no .
H(48) H(28) 3.0702 no 1_655
H(48) H(33) 3.5554 no 1_655
H(48) H(42) 2.2203 no .
H(10) F(10) 2.9377 no 4_564
H(10) F(13) 3.1566 no 4_464
H(10) F(25) 3.1683 no 4_564
H(10) F(27) 2.9679 no 4_564
H(10) N(17) 3.2070 no 4_564
H(10) N(18) 2.0448 no 4_564
H(10) C(39) 3.3715 no 4_564
H(10) C(40) 2.7269 no 4_564
H(10) H(22) 3.5860 no 1_655
H(10) H(38) 2.8596 no 4_564
H(10) H(39) 2.5348 no 4_564
H(5) F(5) 2.8896 no .
H(5) F(7) 3.0731 no .
H(5) F(28) 2.6767 no .
H(5) O(3) 2.8859 no 1_455
H(5) N(15) 3.1055 no 3_546
H(5) H(32) 2.6288 no 3_546
H(6) F(16) 2.4887 no 3_546
H(6) O(1) 3.1585 no 1_655
H(6) N(15) 3.5602 no 3_546
H(6) H(46) 3.2656 no 1_655
H(6) H(21) 3.2198 no 1_655
H(6) H(32) 2.8160 no 3_546
H(6) H(30) 3.1147 no 3_546
H(7) P(2) 3.4979 no 4_564
H(7) F(8) 2.5577 no 4_564
H(7) F(10) 3.0849 no 4_564
H(7) F(25) 2.9298 no 4_564
H(7) F(27) 2.7977 no 4_564
H(7) F(29) 2.5236 no 4_564
H(7) O(2) 3.0343 no 2_466
H(7) H(47) 3.0471 no 2_466
H(7) H(48) 2.8459 no 2_466
H(8) F(13) 2.8801 no 4_464
H(8) H(48) 3.2322 no 2_466
H(8) H(37) 2.8945 no 4_464
H(9) F(8) 3.1097 no 4_564
H(9) F(10) 3.2755 no 4_564
H(9) F(13) 2.8847 no 4_464
H(9) F(25) 2.5919 no 4_564
H(9) F(27) 3.1768 no 4_564
H(9) F(29) 3.3564 no 4_564
H(9) N(18) 3.4743 no 4_564
H(9) C(36) 3.3560 no 4_464
H(9) C(37) 3.5373 no 4_464
H(9) H(36) 2.7386 no 4_464
H(9) H(37) 3.1070 no 4_464
H(9) H(39) 3.3471 no 4_564
H(21) F(1) 3.5533 no 1_455
H(21) F(14) 3.1653 no 4_464
H(21) F(15) 3.4520 no 4_464
H(21) O(1) 2.1012 no .
H(21) C(7) 3.5667 no 1_455
H(21) C(8) 3.4690 no 1_455
H(21) C(11) 3.1140 no 1_455
H(21) H(45) 2.3529 no .
H(21) H(46) 2.8002 no .
H(21) H(6) 3.2198 no 1_455
H(21) H(11) 2.7770 no 1_455
H(11) F(16) 3.4866 no 3_546
H(11) O(1) 2.3384 no 1_655
H(11) N(10) 3.5011 no 1_655
H(11) H(45) 2.7202 no 1_655
H(11) H(46) 2.8545 no 1_655
H(11) H(21) 2.7770 no 1_655
H(11) H(22) 3.5726 no 1_655
H(12) P(1) 3.3907 no .
H(12) F(1) 2.6219 no .
H(12) F(5) 2.6214 no .
H(12) F(6) 3.1909 no .
H(12) H(25) 3.2241 no .
H(13) P(1) 3.5373 no .
H(13) F(1) 2.6560 no .
H(13) F(6) 2.6828 no .
H(13) C(1) 3.2564 no 1_655
H(13) C(2) 3.1428 no 1_655
H(13) C(3) 3.4909 no 1_655
H(13) C(19) 3.5462 no 1_655
H(13) C(22) 3.5798 no 1_655
H(13) H(1) 3.5367 no 1_655
H(13) H(2) 3.3619 no 1_655
H(13) H(25) 3.3965 no .
H(14) F(23) 3.4360 no 2_666
H(14) C(1) 3.2400 no 1_655
H(14) C(2) 3.1668 no 1_655
H(14) H(1) 2.9404 no 1_655
H(14) H(2) 2.8167 no 1_655
H(14) H(17) 3.5875 no 1_655
H(14) H(41) 3.5623 no 2_566
H(32) F(3) 3.4605 no 3_556
H(32) F(5) 2.9871 no 3_556
H(32) O(3) 3.2542 no 3_656
H(32) N(2) 3.1606 no 3_556
H(32) N(3) 2.1187 no 3_556
H(32) C(6) 3.2077 no 3_556
H(32) C(7) 2.9155 no 3_556
H(32) H(5) 2.6288 no 3_556
H(32) H(6) 2.8160 no 3_556
H(15A) F(9) 3.4209 no 4_564
H(15A) F(24) 3.1080 no 2_566
H(15A) N(12) 3.4742 no 2_566
H(15A) N(13) 2.4403 no 2_566
H(15A) C(28) 3.5301 no 2_566
H(15A) C(29) 3.1465 no 2_566
H(15A) H(27) 2.9541 no 2_566
H(15A) H(28) 2.9873 no 2_566
H(15A) H(40) 3.5315 no 2_566
H(16) P(4) 3.4582 no 2_566
H(16) F(22) 2.5222 no 2_566
H(16) F(23) 3.3729 no 2_566
H(16) F(24) 2.7048 no 2_566
H(16) O(2) 2.7823 no 2_466
H(16) N(13) 3.3799 no 2_566
H(16) C(29) 3.2774 no 2_566
H(16) H(47) 3.5179 no 2_466
H(16) H(48) 2.5307 no 2_466
H(16) H(28) 2.5218 no 2_566
H(17) P(2) 3.4568 no 4_464
H(17) F(9) 2.4717 no 4_464
H(17) F(10) 3.1914 no 4_464
H(17) F(11) 2.5208 no 4_464
H(17) F(27) 3.1321 no 4_464
H(17) F(30) 2.5729 no 4_464
H(17) C(42) 3.4874 no 2_466
H(17) H(48) 2.9892 no 2_466
H(17) H(14) 3.5875 no 1_455
H(17) H(40) 3.4839 no 2_466
H(17) H(42) 2.7719 no 2_466
H(43) F(3) 2.8958 no 3_656
H(43) F(22) 3.0038 no 1_655
H(43) O(2) 1.9276 no .
H(43) C(29) 3.5508 no 1_655
H(43) C(33) 3.4458 no 1_655
H(43) H(47) 2.2919 no .
H(43) H(48) 2.3312 no .
H(43) H(28) 3.1082 no 1_655
H(43) H(33) 3.0821 no 1_655
H(18) F(1) 3.0527 no 1_455
H(18) F(2) 3.4722 no 1_455
H(18) O(3) 2.7688 no 1_455
H(18) C(31) 3.5220 no 3_546
H(18) H(30) 3.0483 no 3_546
H(18) H(31) 3.1797 no 3_546
H(19) F(15) 2.5909 no 4_464
H(19) C(31) 3.2743 no 3_546
H(19) H(30) 2.4884 no 3_546
H(19) H(31) 3.2246 no 3_546
H(20) F(1) 3.5088 no 1_455
H(20) F(15) 3.1255 no 4_464
H(20) O(1) 2.8164 no .
H(20) C(31) 3.5153 no 3_546
H(20) H(45) 2.9847 no .
H(20) H(46) 2.9652 no .
H(20) H(30) 3.0996 no 3_546
H(20) H(31) 3.0151 no 3_546
H(22) F(9) 3.3528 no 4_464
H(22) F(10) 2.4699 no 4_464
H(22) F(11) 3.2045 no 4_464
H(22) F(14) 3.5647 no 4_464
H(22) F(27) 2.3579 no 4_464
H(22) N(5) 3.3985 no 1_455
H(22) C(11) 3.3660 no 1_455
H(22) H(10) 3.5860 no 1_455
H(22) H(11) 3.5726 no 1_455
H(22) H(38) 3.3817 no 4_464
H(23) F(12) 2.6576 no .
H(23) F(25) 2.5520 no .
H(23) F(26) 3.2806 no .
H(23) H(35) 3.4091 no 1_655
H(23) H(36) 3.0672 no 1_655
H(24) P(1) 3.5662 no .
H(24) F(4) 3.3274 no .
H(24) F(5) 2.9480 no .
H(24) F(6) 2.6102 no .
H(24) F(12) 3.5114 no .
H(24) F(25) 3.5270 no .
H(24) H(35) 3.2691 no 1_655
H(24) H(36) 2.9714 no 1_655
H(25) F(21) 3.5894 no 1_655
H(25) N(1) 3.4419 no .
H(25) N(6) 2.9274 no .
H(25) C(5) 3.5452 no .
H(25) C(12) 2.7904 no .
H(25) C(13) 2.8972 no .
H(25) C(14) 3.0969 no .
H(25) C(15) 3.1864 no .
H(25) C(16) 3.1120 no .
H(25) H(12) 3.2241 no .
H(25) H(13) 3.3965 no .
H(26) P(4) 3.4651 no 2_566
H(26) F(19) 3.4807 no 1_655
H(26) F(19) 2.9460 no 2_566
H(26) F(21) 3.0989 no 1_655
H(26) F(24) 2.3254 no 2_566
H(26) C(1) 3.4900 no .
H(26) C(2) 3.4437 no .
H(26) H(1) 3.5899 no .
H(26) H(2) 3.5231 no .
H(27) F(19) 2.6765 no 2_566
H(27) F(20) 3.1687 no .
H(27) H(2) 3.5258 no .
H(27) H(15A) 2.9541 no 2_466
H(28) F(8) 3.0257 no 3_556
H(28) F(9) 3.1580 no 3_556
H(28) F(22) 2.9846 no .
H(28) F(29) 2.6588 no 3_556
H(28) O(2) 2.5611 no 1_455
H(28) C(17) 3.2858 no 2_466
H(28) H(47) 3.0272 no 1_455
H(28) H(48) 3.0702 no 1_455
H(28) H(15A) 2.9873 no 2_466
H(28) H(16) 2.5218 no 2_466
H(28) H(43) 3.1082 no 1_455
H(29) P(3) 3.5014 no .
H(29) F(14) 2.6993 no .
H(29) F(16) 3.0998 no .
H(29) F(18) 2.8949 no .
H(29) H(45) 3.2701 no 4_465
H(30) F(14) 3.5613 no .
H(30) F(16) 2.8417 no .
H(30) F(18) 3.3926 no .
H(30) O(3) 3.4754 no 3_656
H(30) N(3) 3.0322 no 3_556
H(30) C(7) 3.2605 no 3_556
H(30) C(20) 3.0386 no 3_556
H(30) H(45) 3.3018 no 4_465
H(30) H(6) 3.1147 no 3_556
H(30) H(18) 3.0483 no 3_556
H(30) H(19) 2.4884 no 3_556
H(30) H(20) 3.0996 no 3_556
H(31) O(3) 2.8002 no 3_656
H(31) C(20) 3.3258 no 3_556
H(31) H(18) 3.1797 no 3_556
H(31) H(19) 3.2246 no 3_556
H(31) H(20) 3.0151 no 3_556
H(33) P(1) 3.3827 no 3_556
H(33) F(3) 2.5594 no 3_556
H(33) F(4) 2.9489 no 3_556
H(33) F(5) 2.8207 no 3_556
H(33) F(7) 3.1441 no 3_556
H(33) F(8) 2.7108 no 3_556
H(33) F(28) 2.9437 no 3_556
H(33) F(29) 2.9179 no 3_556
H(33) O(2) 2.7241 no 1_455
H(33) H(47) 2.4576 no 1_455
H(33) H(48) 3.5554 no 1_455
H(33) H(43) 3.0821 no 1_455
H(33) H(44) 3.5875 no 1_455
H(34) P(4) 3.4407 no .
H(34) F(20) 2.4972 no .
H(34) F(21) 3.3507 no .
H(34) F(22) 2.7488 no .
H(34) H(3) 3.2058 no .
H(35) F(20) 3.2313 no .
H(35) F(21) 2.6474 no .
H(35) F(22) 3.5312 no .
H(35) C(23) 3.2206 no 1_455
H(35) C(24) 3.1341 no 1_455
H(35) C(41) 3.4460 no 1_455
H(35) C(44) 3.5343 no 1_455
H(35) H(3) 3.2683 no .
H(35) H(23) 3.4091 no 1_455
H(35) H(24) 3.2691 no 1_455
H(36) F(4) 3.0431 no 1_455
H(36) F(6) 3.1636 no 1_455
H(36) C(23) 3.4414 no 1_455
H(36) C(24) 3.3852 no 1_455
H(36) H(9) 2.7386 no 4_465
H(36) H(23) 3.0672 no 1_455
H(36) H(24) 2.9714 no 1_455
H(36) H(39) 3.4775 no 1_455
H(37) F(11) 2.5782 no .
H(37) F(12) 3.5503 no .
H(37) F(13) 2.9748 no .
H(37) F(14) 3.4974 no .
H(37) F(26) 2.6597 no .
H(37) C(9) 3.4540 no 4_465
H(37) H(8) 2.8945 no 4_465
H(37) H(9) 3.1070 no 4_465
H(38) P(2) 3.3291 no .
H(38) F(10) 2.4397 no .
H(38) F(11) 2.8454 no .
H(38) F(12) 2.8204 no .
H(38) F(14) 2.8907 no .
H(38) F(25) 2.8605 no .
H(38) F(26) 2.5884 no .
H(38) F(27) 2.8233 no .
H(38) N(5) 3.5159 no 4_565
H(38) H(10) 2.8596 no 4_565
H(38) H(22) 3.3817 no 4_465
H(39) P(3) 3.2516 no 1_655
H(39) F(13) 2.4050 no 1_655
H(39) F(17) 2.5904 no 1_655
H(39) F(18) 3.0518 no 1_655
H(39) N(5) 3.1142 no 4_565
H(39) C(36) 3.5392 no 1_655
H(39) H(10) 2.5348 no 4_565
H(39) H(9) 3.3471 no 4_565
H(39) H(36) 3.4775 no 1_655
H(40) F(7) 3.1894 no 3_556
H(40) F(9) 2.5743 no 3_556
H(40) F(30) 2.5889 no 3_556
H(40) H(15A) 3.5315 no 2_466
H(40) H(17) 3.4839 no 2_566
H(41) F(21) 3.0939 no 1_655
H(41) F(22) 3.2119 no 1_655
H(41) F(23) 2.6177 no 1_655
H(41) H(14) 3.5623 no 2_466
H(42) F(9) 3.1075 no 3_556
H(42) F(22) 3.3127 no 1_655
H(42) F(23) 3.3816 no 1_655
H(42) F(30) 2.8375 no 3_556
H(42) O(2) 2.6775 no .
H(42) N(8) 2.8463 no 2_566
H(42) C(18) 3.2224 no 2_566
H(42) H(47) 3.1666 no .
H(42) H(48) 2.2203 no .
H(42) H(17) 2.7719 no 2_566
H(44) F(3) 3.2868 no 3_656
H(44) F(17) 3.2567 no 1_655
H(44) F(18) 2.5259 no 1_655
H(44) C(30) 3.5878 no 1_655
H(44) C(33) 3.4166 no 1_655
H(44) C(34) 3.5767 no 1_655
H(44) H(33) 3.5875 no 1_655

loop_
_geom_hbond_atom_site_label_D
_geom_hbond_atom_site_label_H
_geom_hbond_atom_site_label_A
_geom_hbond_site_symmetry_A
_geom_hbond_distance_DA
_geom_hbond_distance_DH
_geom_hbond_distance_HA
_geom_hbond_angle_DHA
_geom_hbond_publ_flag
O(1) H(46) F(17) 3_446 2.888(5) 0.840 2.120 151.8 no
O(2) H(47) F(4) 3_656 2.854(5) 0.840 2.015 175.9 no
O(2) H(48) N(8) 2_566 2.902(4) 0.840 2.111 156.8 no
N(5) H(10) N(18) 4_564 2.905(4) 0.880 2.045 165.6 no
N(10) H(21) O(1) . 2.868(5) 0.880 2.101 145.3 no
N(15) H(32) N(3) 3_556 2.981(4) 0.880 2.119 166.4 no
N(20) H(43) O(2) . 2.776(4) 0.880 1.928 161.5 no
